data_4304834
loop_
_publ_author_name
'Jingquan Sha'
'Jun Peng'
'Yaqan Lan'
'Zhongmin Su'
'Haijun Pang'
'Aixiang Tian'
'Pengpeng Zhang'
'Min Zhu'

_publ_section_title
;
pH-Dependent Assembly of Hybrids Based on Wells-Dawson POM/Ag Chemistry
;
_journal_name_full 'Inorganic Chemistry'
_journal_page_first 5145
_journal_page_last 5153
_journal_paper_doi 10.1021/ic702407y
_journal_volume 47
_journal_year 2008
_chemical_formula_sum 'C60 H50 Ag4 N12 O62 P2 W18'
_chemical_formula_weight 5733.82
_chemical_name_systematic
; 
 ? 
;
_space_group_IT_number 56
_symmetry_cell_setting orthorhombic
_symmetry_space_group_name_Hall '-P 2ab 2ac'
_symmetry_space_group_name_H-M 'P c c n'
_atom_sites_solution_hydrogens geom
_atom_sites_solution_primary direct
_atom_sites_solution_secondary difmap
_audit_creation_method SHELXL-97
_cell_angle_alpha 90.000(5)
_cell_angle_beta 90.000(5)
_cell_angle_gamma 90.000(5)
_cell_formula_units_Z 8
_cell_length_a 49.793(5)
_cell_length_b 17.495(5)
_cell_length_c 22.705(5)
_cell_measurement_temperature 293(2)
_cell_measurement_theta_max 26.31
_cell_measurement_theta_min 0.82
_cell_volume 19779(7)
_computing_cell_refinement 'RAPID AUTO'
_computing_data_collection 'RAPID AUTO'
_computing_data_reduction 'RAPID AUTO'
_computing_structure_refinement 'SHELXL-97 (Sheldrick, 1997)'
_computing_structure_solution 'SHELXS-97 (Sheldrick, 1990)'
_diffrn_ambient_temperature 293(2)
_diffrn_detector_area_resol_mean 0.01
_diffrn_measured_fraction_theta_full 0.995
_diffrn_measured_fraction_theta_max 0.995
_diffrn_measurement_device_type 'Bruker SMART-CCD'
_diffrn_measurement_method Oscillation
_diffrn_radiation_monochromator graphite
_diffrn_radiation_source 'fine-focus sealed tube'
_diffrn_radiation_type MoK\a
_diffrn_radiation_wavelength 0.71069
_diffrn_reflns_av_R_equivalents 0.1361
_diffrn_reflns_av_sigmaI/netI 0.0843
_diffrn_reflns_limit_h_max 61
_diffrn_reflns_limit_h_min -57
_diffrn_reflns_limit_k_max 17
_diffrn_reflns_limit_k_min -21
_diffrn_reflns_limit_l_max 24
_diffrn_reflns_limit_l_min -28
_diffrn_reflns_number 105558
_diffrn_reflns_theta_full 26.31
_diffrn_reflns_theta_max 26.31
_diffrn_reflns_theta_min 0.82
_exptl_absorpt_coefficient_mu 5.481
_exptl_absorpt_correction_type numerical
_exptl_absorpt_process_details 'ABSCOR by T.Higashi    8 March, 1995'
_exptl_crystal_colour polyhedron
_exptl_crystal_density_diffrn 3.852
_exptl_crystal_density_method 'not measured'
_exptl_crystal_description yellow
_exptl_crystal_F_000 8084
_refine_diff_density_max 13.186
_refine_diff_density_min -13.219
_refine_diff_density_rms 0.661
_refine_ls_extinction_method none
_refine_ls_goodness_of_fit_ref 1.023
_refine_ls_hydrogen_treatment mixed
_refine_ls_matrix_type full
_refine_ls_number_parameters 1213
_refine_ls_number_reflns 20012
_refine_ls_number_restraints 0
_refine_ls_restrained_S_all 1.023
_refine_ls_R_factor_all 0.0885
_refine_ls_R_factor_gt 0.0713
_refine_ls_shift/su_max 0.004
_refine_ls_shift/su_mean 0.000
_refine_ls_structure_factor_coef Fsqd
_refine_ls_weighting_details 'calc w=1/[\s^2^(Fo^2^)+(0.0804P)^2^+2524.9619P] where P=(Fo^2^+2Fc^2^)/3'
_refine_ls_weighting_scheme calc
_refine_ls_wR_factor_gt 0.1788
_refine_ls_wR_factor_ref 0.1922
_reflns_number_gt 16138
_reflns_number_total 20012
_reflns_threshold_expression >2sigma(I)
_cod_data_source_file ic702407y-file003_2.cif
_cod_data_source_block 2
_cod_database_code 4304834

loop_
_symmetry_equiv_pos_as_xyz
'x, y, z'
'-x+1/2, -y+1/2, z'
'x+1/2, -y, -z+1/2'
'-x, y+1/2, -z+1/2'
'-x, -y, -z'
'x-1/2, y-1/2, -z'
'-x-1/2, y, z-1/2'
'x, -y-1/2, z-1/2'

loop_
_atom_site_label
_atom_site_type_symbol
_atom_site_fract_x
_atom_site_fract_y
_atom_site_fract_z
_atom_site_U_iso_or_equiv
_atom_site_adp_type
_atom_site_occupancy
_atom_site_symmetry_multiplicity
_atom_site_calc_flag
_atom_site_refinement_flags
_atom_site_disorder_assembly
_atom_site_disorder_group
P1 P 0.38959(10) 0.1662(3) 0.7880(2) 0.0053(9) Uiso 1 1 d . . .
P2 P 0.37322(10) -0.0549(3) 0.7918(2) 0.0061(9) Uiso 1 1 d . . .
W1 W 0.406029(19) 0.33080(5) 0.87021(4) 0.0181(2) Uani 1 1 d . . .
W2 W 0.367397(19) 0.35114(5) 0.74907(4) 0.0198(2) Uani 1 1 d . . .
W3 W 0.432796(18) 0.30800(5) 0.73560(4) 0.0183(2) Uani 1 1 d . . .
W4 W 0.457116(18) 0.11704(5) 0.77758(4) 0.01344(18) Uiso 1 1 d . . .
W5 W 0.431675(17) 0.14093(5) 0.91283(4) 0.01539(19) Uani 1 1 d . . .
W6 W 0.359908(17) 0.18239(5) 0.92807(4) 0.01353(18) Uani 1 1 d . . .
W7 W 0.321689(18) 0.20459(5) 0.80841(4) 0.01351(18) Uiso 1 1 d . . .
W8 W 0.349874(16) 0.18055(5) 0.66080(4) 0.01151(18) Uani 1 1 d . . .
W9 W 0.415503(16) 0.13950(5) 0.64541(4) 0.01196(18) Uani 1 1 d . . .
W10 W 0.441787(18) -0.09128(5) 0.78015(4) 0.01341(18) Uiso 1 1 d . . .
W11 W 0.400019(17) -0.07117(5) 0.64890(4) 0.01284(18) Uani 1 1 d . . .
W12 W 0.334563(16) -0.02947(5) 0.66364(4) 0.01255(18) Uani 1 1 d . . .
W13 W 0.305749(18) -0.00558(5) 0.81099(4) 0.01400(18) Uiso 1 1 d . . .
W14 W 0.326422(18) -0.19745(5) 0.76079(5) 0.0201(2) Uani 1 1 d . . .
W15 W 0.416171(17) -0.06889(5) 0.91540(4) 0.01414(19) Uani 1 1 d . . .
W16 W 0.343947(16) -0.02690(5) 0.93179(4) 0.01272(18) Uani 1 1 d . . .
W17 W 0.365464(19) -0.21755(5) 0.88143(4) 0.0183(2) Uani 1 1 d . . .
W18 W 0.391905(19) -0.24027(5) 0.74504(4) 0.0198(2) Uani 1 1 d . . .
Ag1 Ag 0.52115(7) 0.22936(14) 0.75080(9) 0.0542(8) Uani 1 1 d . . .
Ag2 Ag 0.48321(4) 0.47837(12) 0.75040(8) 0.0295(4) Uani 1 1 d . . .
Ag3 Ag 0.24088(7) 0.85487(19) 0.76401(11) 0.0614(8) Uani 1 1 d . . .
Ag4 Ag 0.25333(4) 0.15344(12) 0.31292(8) 0.0251(4) Uani 1 1 d . . .
O1 O 0.4134(4) 0.3955(10) 0.9240(8) 0.030(4) Uani 1 1 d . . .
O2 O 0.3808(3) 0.3866(9) 0.8236(7) 0.019(3) Uani 1 1 d . . .
O3 O 0.3512(3) 0.4291(9) 0.7241(8) 0.025(4) Uani 1 1 d . . .
O4 O 0.4024(3) 0.3710(9) 0.7180(7) 0.018(3) Uani 1 1 d . . .
O5 O 0.4325(3) 0.3543(8) 0.8124(7) 0.017(3) Uani 1 1 d . . .
O6 O 0.4577(3) 0.3588(9) 0.7028(7) 0.021(3) Uiso 1 1 d . . .
O7 O 0.4519(3) 0.2237(9) 0.7657(6) 0.017(3) Uiso 1 1 d . . .
O8 O 0.4222(3) 0.2414(8) 0.6742(7) 0.015(3) Uani 1 1 d . . .
O9 O 0.3964(3) 0.2539(8) 0.7857(6) 0.012(3) Uiso 1 1 d . . .
O10 O 0.4274(3) 0.2447(8) 0.8934(7) 0.016(3) Uani 1 1 d . . .
O11 O 0.3766(3) 0.2759(8) 0.9056(6) 0.014(3) Uiso 1 1 d . . .
O12 O 0.3612(3) 0.2795(8) 0.6876(6) 0.014(3) Uiso 1 1 d . . .
O13 O 0.3403(3) 0.2959(8) 0.7928(6) 0.013(3) Uiso 1 1 d . . .
O14 O 0.2893(3) 0.2419(9) 0.8046(8) 0.023(4) Uani 1 1 d . . .
O15 O 0.3277(3) 0.2103(9) 0.6087(7) 0.015(3) Uani 1 1 d . . .
O16 O 0.4352(3) 0.1458(10) 0.5834(7) 0.023(4) Uiso 1 1 d . . .
O17 O 0.4899(3) 0.1140(10) 0.7568(7) 0.024(4) Uani 1 1 d . . .
O18 O 0.4483(3) 0.1507(9) 0.9784(8) 0.024(4) Uani 1 1 d . . .
O19 O 0.4611(3) 0.1345(9) 0.8594(7) 0.019(3) Uiso 1 1 d . . .
O20 O 0.4401(3) 0.1073(9) 0.7033(6) 0.015(3) Uiso 1 1 d . . .
O21 O 0.3822(3) 0.1742(8) 0.6136(6) 0.013(3) Uani 1 1 d . . .
O22 O 0.4132(3) 0.1260(9) 0.8149(6) 0.017(3) Uiso 1 1 d . . .
O23 O 0.3640(3) 0.1583(8) 0.8256(6) 0.014(3) Uani 1 1 d . . .
O24 O 0.3284(3) 0.1773(9) 0.7290(6) 0.015(3) Uiso 1 1 d . . .
O25 O 0.3280(3) 0.2168(9) 0.8899(6) 0.016(3) Uiso 1 1 d . . .
O26 O 0.3946(3) 0.1434(8) 0.9360(6) 0.014(3) Uiso 1 1 d . . .
O27 O 0.4032(3) 0.0375(9) 0.6363(7) 0.015(3) Uani 1 1 d . . .
O28 O 0.3455(3) 0.0731(9) 0.6507(6) 0.016(3) Uiso 1 1 d . . .
O29 O 0.4519(3) 0.0117(9) 0.7896(7) 0.017(3) Uani 1 1 d . . .
O30 O 0.3112(3) 0.0998(9) 0.8210(6) 0.014(3) Uani 1 1 d . . .
O31 O 0.4288(3) 0.0315(8) 0.9116(6) 0.014(3) Uiso 1 1 d . . .
O32 O 0.3465(3) 0.0823(8) 0.9292(7) 0.016(3) Uani 1 1 d . . .
O33 O 0.2714(4) -0.0029(10) 0.8061(7) 0.027(4) Uiso 1 1 d . . .
O34 O 0.3156(3) 0.0044(9) 0.7315(6) 0.015(3) Uiso 1 1 d . . .
O35 O 0.3099(3) -0.1127(8) 0.7978(6) 0.013(3) Uiso 1 1 d . . .
O36 O 0.3969(3) -0.1641(8) 0.9005(6) 0.013(3) Uiso 1 1 d . . .
O37 O 0.4162(3) -0.1004(9) 0.5872(7) 0.021(4) Uani 1 1 d . . .
O38 O 0.3919(3) -0.1701(8) 0.6800(6) 0.014(3) Uani 1 1 d . . .
O39 O 0.4061(3) -0.3204(9) 0.7150(8) 0.024(4) Uani 1 1 d . . .
O40 O 0.3630(4) -0.2841(10) 0.9364(8) 0.031(4) Uani 1 1 d . . .
O41 O 0.4732(3) -0.1243(9) 0.7605(7) 0.019(3) Uani 1 1 d . . .
O42 O 0.3340(3) -0.2427(9) 0.8353(6) 0.015(3) Uiso 1 1 d . . .
O43 O 0.3333(3) -0.0368(10) 1.0031(7) 0.023(4) Uani 1 1 d . . .
O44 O 0.3096(3) -0.0204(9) 0.8929(7) 0.018(3) Uiso 1 1 d . . .
O45 O 0.3518(3) -0.0151(8) 0.8280(6) 0.013(3) Uiso 1 1 d . . .
O46 O 0.3721(3) -0.0301(8) 0.7271(6) 0.010(3) Uiso 1 1 d . . .
O47 O 0.3550(3) -0.2578(9) 0.7294(7) 0.019(3) Uiso 1 1 d . . .
O48 O 0.3856(4) -0.2745(9) 0.8235(7) 0.025(4) Uani 1 1 d . . .
O49 O 0.3460(3) -0.1336(8) 0.9123(7) 0.018(3) Uani 1 1 d . . .
O50 O 0.3827(3) -0.0322(8) 0.9395(7) 0.017(3) Uani 1 1 d . . .
O51 O 0.4430(3) -0.1057(9) 0.8623(7) 0.018(3) Uiso 1 1 d . . .
O52 O 0.3298(3) -0.1312(8) 0.6944(7) 0.016(3) Uani 1 1 d . . .
O53 O 0.2994(3) -0.2515(10) 0.7407(7) 0.022(3) Uiso 1 1 d . . .
O54 O 0.3669(3) -0.1425(8) 0.7937(6) 0.011(3) Uiso 1 1 d . . .
O55 O 0.4273(3) -0.0635(9) 0.7066(7) 0.016(3) Uani 1 1 d . . .
O56 O 0.4220(3) -0.1848(8) 0.7720(6) 0.013(3) Uiso 1 1 d . . .
O58 O 0.3101(3) -0.0340(9) 0.6116(7) 0.019(3) Uiso 1 1 d . . .
O59 O 0.3642(3) -0.0655(8) 0.6181(6) 0.012(3) Uani 1 1 d . . .
O60 O 0.4302(3) -0.0961(10) 0.9808(7) 0.025(4) Uani 1 1 d . . .
O71 O 0.3846(3) 0.1409(8) 0.7242(5) 0.007(3) Uiso 1 1 d . . .
O72 O 0.4011(3) -0.0453(9) 0.8170(6) 0.015(3) Uiso 1 1 d . . .
O73 O 0.3515(4) 0.2090(10) 0.9980(7) 0.027(4) Uani 1 1 d . . .
N1 N 0.4884(4) 0.4867(12) 0.6538(8) 0.021(4) Uani 1 1 d . . .
N2 N 0.4889(4) 0.4821(12) 0.8469(9) 0.024(4) Uiso 1 1 d . . .
N3 N 0.2556(3) 0.1412(12) 0.2178(7) 0.018(4) Uani 1 1 d . . .
N4 N 0.2516(4) 0.1491(11) 0.4080(8) 0.021(4) Uani 1 1 d . . .
N5 N 0.2477(5) 0.8700(18) 0.6702(12) 0.049(7) Uani 1 1 d . . .
N6 N 0.2427(5) 0.8449(16) 0.8587(11) 0.040(6) Uani 1 1 d . . .
N7 N 0.3496(7) 0.785(2) 0.0980(14) 0.067(10) Uani 1 1 d . . .
N8 N 0.4120(6) 1.139(2) 0.0827(13) 0.058(8) Uani 1 1 d . . .
N9 N 0.3714(6) 0.0573(17) 0.5199(10) 0.048(8) Uani 1 1 d . . .
N10 N 0.3071(5) -0.0526(16) 0.2597(13) 0.046(7) Uani 1 1 d . . .
N11 N 0.5213(5) 0.2559(13) 0.8456(11) 0.038(6) Uani 1 1 d . . .
N12 N 0.5218(6) 0.2112(15) 0.6546(10) 0.041(7) Uani 1 1 d . . .
C1 C 0.5208(5) 0.2164(14) 0.5328(10) 0.021(5) Uiso 1 1 d . . .
C2 C 0.2533(5) 0.1388(14) 0.0968(10) 0.022(5) Uiso 1 1 d . . .
C3 C 0.2294(8) 0.908(3) 0.6359(16) 0.063(11) Uani 1 1 d . . .
H3A H 0.2154 0.9340 0.6537 0.076 Uiso 1 1 calc R . .
C4 C 0.2314(9) 0.907(2) 0.5757(15) 0.067(12) Uani 1 1 d . . .
H4A H 0.2190 0.9349 0.5538 0.081 Uiso 1 1 calc R . .
C5 C 0.2688(8) 0.8514(19) 0.9471(13) 0.048(8) Uani 1 1 d . . .
H5A H 0.2859 0.8516 0.9637 0.057 Uiso 1 1 calc R . .
C6 C 0.4257(7) 1.071(3) 0.0883(19) 0.075(14) Uani 1 1 d . . .
H6A H 0.4443 1.0755 0.0876 0.090 Uiso 1 1 calc R . .
C7 C 0.4992(7) 0.205(2) 0.6266(16) 0.062(11) Uani 1 1 d . . .
H7A H 0.4835 0.1985 0.6480 0.074 Uiso 1 1 calc R . .
C8 C 0.4979(6) 0.209(2) 0.5644(13) 0.047(9) Uani 1 1 d . . .
H8A H 0.4814 0.2053 0.5453 0.057 Uiso 1 1 calc R . .
C9 C 0.2972(7) 0.004(2) 0.2934(15) 0.050(9) Uani 1 1 d . . .
H9A H 0.2819 0.0299 0.2807 0.060 Uiso 1 1 calc R . .
C10 C 0.2680(8) 0.836(3) 0.6424(14) 0.065(12) Uani 1 1 d . . .
H10A H 0.2811 0.8116 0.6651 0.078 Uiso 1 1 calc R . .
C11 C 0.5436(6) 0.250(2) 0.8769(13) 0.052(10) Uani 1 1 d . . .
H11A H 0.5596 0.2387 0.8578 0.063 Uiso 1 1 calc R . .
C12 C 0.3730(9) 0.798(2) 0.0699(17) 0.066(11) Uani 1 1 d . . .
H12A H 0.3806 0.7578 0.0485 0.079 Uiso 1 1 calc R . .
C13 C 0.3877(9) 1.137(2) 0.0846(15) 0.058(10) Uani 1 1 d . . .
H13A H 0.3781 1.1823 0.0828 0.069 Uiso 1 1 calc R . .
C14 C 0.4164(7) 1.003(2) 0.0945(16) 0.054(9) Uani 1 1 d . . .
H14A H 0.4271 0.9595 0.0991 0.065 Uiso 1 1 calc R . .
C15 C 0.4721(5) 0.491(2) 0.9437(12) 0.042(8) Uani 1 1 d . . .
H15A H 0.4570 0.4933 0.9676 0.050 Uiso 1 1 calc R . .
C16 C 0.2196(8) 0.854(2) 0.8915(14) 0.055(9) Uani 1 1 d . . .
H16A H 0.2031 0.8542 0.8723 0.066 Uiso 1 1 calc R . .
C17 C 0.3513(8) 0.912(3) 0.1281(17) 0.063(11) Uani 1 1 d . . .
H17A H 0.3443 0.9510 0.1508 0.076 Uiso 1 1 calc R . .
C18 C 0.2466(7) 0.8606(16) 0.9825(13) 0.039(7) Uani 1 1 d . . .
C19 C 0.3379(9) 0.846(2) 0.1250(19) 0.062(10) Uani 1 1 d . . .
H19A H 0.3208 0.8423 0.1411 0.074 Uiso 1 1 calc R . .
C20 C 0.2202(9) 0.861(2) 0.9503(14) 0.066(12) Uani 1 1 d . . .
H20A H 0.2043 0.8674 0.9711 0.079 Uiso 1 1 calc R . .
C22 C 0.3751(7) 0.923(2) 0.0987(13) 0.050(9) Uani 1 1 d . . .
C23 C 0.2658(6) 0.8419(19) 0.8877(15) 0.045(8) Uani 1 1 d . . .
H23A H 0.2813 0.8325 0.8659 0.054 Uiso 1 1 calc R . .
C25 C 0.4987(7) 0.2854(17) 0.9325(12) 0.038(7) Uani 1 1 d . . .
H25A H 0.4828 0.3007 0.9504 0.046 Uiso 1 1 calc R . .
C26 C 0.3089(6) 0.0263(18) 0.3466(14) 0.041(8) Uani 1 1 d . . .
H26A H 0.3001 0.0598 0.3718 0.049 Uiso 1 1 calc R . .
C27 C 0.4982(6) 0.2735(16) 0.8729(14) 0.038(7) Uani 1 1 d . . .
H27A H 0.4822 0.2775 0.8519 0.045 Uiso 1 1 calc R . .
C28 C 0.2708(7) 0.833(2) 0.5831(12) 0.046(8) Uani 1 1 d . . .
H28A H 0.2856 0.8093 0.5665 0.055 Uiso 1 1 calc R . .
C29 C 0.5448(6) 0.2190(19) 0.6262(12) 0.039(7) Uani 1 1 d . . .
H29A H 0.5609 0.2227 0.6469 0.047 Uiso 1 1 calc R . .
C30 C 0.4842(6) 0.5507(15) 0.6242(13) 0.034(6) Uani 1 1 d . . .
H30A H 0.4786 0.5935 0.6451 0.041 Uiso 1 1 calc R . .
C31 C 0.5124(6) 0.4857(19) 0.8688(14) 0.043(8) Uani 1 1 d . . .
H31A H 0.5266 0.4830 0.8423 0.052 Uiso 1 1 calc R . .
C32 C 0.4978(5) 0.4296(16) 0.6223(12) 0.030(6) Uani 1 1 d . . .
H32A H 0.5019 0.3845 0.6421 0.036 Uiso 1 1 calc R . .
C33 C 0.3782(8) -0.006(2) 0.4948(13) 0.049(9) Uani 1 1 d . . .
H33A H 0.3916 -0.0364 0.5112 0.059 Uiso 1 1 calc R . .
C34 C 0.3876(7) 1.002(2) 0.0934(14) 0.046(8) Uani 1 1 d . . .
C35 C 0.3654(6) -0.0283(17) 0.4434(13) 0.040(7) Uani 1 1 d . . .
H35A H 0.3686 -0.0767 0.4279 0.048 Uiso 1 1 calc R . .
C36 C 0.2513(7) 0.8675(16) 0.5463(12) 0.039(7) Uani 1 1 d . . .
C37 C 0.3420(7) 0.0876(16) 0.4422(14) 0.040(7) Uani 1 1 d . . .
H37A H 0.3297 0.1205 0.4251 0.047 Uiso 1 1 calc R . .
C38 C 0.5022(5) 0.4313(14) 0.5630(11) 0.023(5) Uani 1 1 d . . .
H38A H 0.5087 0.3882 0.5436 0.027 Uiso 1 1 calc R . .
C39 C 0.4878(6) 0.5577(16) 0.5641(12) 0.033(6) Uani 1 1 d . . .
H39A H 0.4840 0.6039 0.5457 0.040 Uiso 1 1 calc R . .
C40 C 0.5448(6) 0.2215(17) 0.5647(12) 0.034(6) Uani 1 1 d . . .
H40A H 0.5610 0.2266 0.5446 0.040 Uiso 1 1 calc R . .
C41 C 0.5437(5) 0.2600(19) 0.9355(12) 0.036(7) Uani 1 1 d . . .
H41A H 0.5599 0.2557 0.9555 0.043 Uiso 1 1 calc R . .
C42 C 0.3736(6) 1.066(2) 0.0897(15) 0.049(9) Uani 1 1 d . . .
H42A H 0.3549 1.0656 0.0903 0.058 Uiso 1 1 calc R . .
C43 C 0.4699(5) 0.4833(19) 0.8834(11) 0.037(7) Uani 1 1 d . . .
H43A H 0.4526 0.4786 0.8682 0.044 Uiso 1 1 calc R . .
C45 C 0.3857(7) 0.863(2) 0.0711(14) 0.048(8) Uani 1 1 d . . .
H45A H 0.4023 0.8675 0.0525 0.058 Uiso 1 1 calc R . .
C46 C 0.5193(5) 0.4933(18) 0.9279(11) 0.033(7) Uani 1 1 d . . .
H46A H 0.5370 0.4970 0.9406 0.039 Uiso 1 1 calc R . .
C47 C 0.3541(5) 0.107(2) 0.4945(13) 0.038(7) Uani 1 1 d . . .
H47A H 0.3505 0.1541 0.5122 0.046 Uiso 1 1 calc R . .
C49 C 0.4969(5) 0.4980(14) 0.5318(11) 0.024(5) Uani 1 1 d . . .
C50 C 0.3298(8) -0.0823(16) 0.2760(13) 0.048(9) Uani 1 1 d . . .
H50A H 0.3366 -0.1219 0.2530 0.057 Uiso 1 1 calc R . .
C51 C 0.4976(5) 0.4947(14) 0.9668(9) 0.020(5) Uani 1 1 d . . .
C52 C 0.5207(5) 0.2765(16) 0.9677(12) 0.028(6) Uani 1 1 d . . .
C53 C 0.2768(6) 0.1602(17) 0.1856(13) 0.037(7) Uiso 1 1 d . . .
H53A H 0.2926 0.1739 0.2048 0.044 Uiso 1 1 calc R . .
C54 C 0.2294(5) 0.1214(16) 0.4347(10) 0.027(6) Uani 1 1 d . . .
H54A H 0.2151 0.1045 0.4118 0.033 Uiso 1 1 calc R . .
C55 C 0.3481(6) 0.0201(16) 0.4154(13) 0.037(7) Uani 1 1 d . . .
C59 C 0.2765(6) 0.1606(15) 0.1250(11) 0.029(6) Uiso 1 1 d . . .
H59A H 0.2916 0.1754 0.1037 0.035 Uiso 1 1 calc R . .
C60 C 0.3344(4) -0.0030(14) 0.3616(11) 0.021(5) Uani 1 1 d . . .
C61 C 0.2276(5) 0.1176(14) 0.4952(10) 0.022(5) Uani 1 1 d . . .
H61A H 0.2119 0.0987 0.5123 0.027 Uiso 1 1 calc R . .
C62 C 0.2333(5) 0.1196(15) 0.1893(10) 0.027(6) Uani 1 1 d . . .
H62A H 0.2182 0.1067 0.2114 0.033 Uiso 1 1 calc R . .
C63 C 0.2711(5) 0.1694(14) 0.5028(10) 0.020(5) Uani 1 1 d . . .
H63A H 0.2858 0.1856 0.5250 0.023 Uiso 1 1 calc R . .
C64 C 0.2715(4) 0.1728(13) 0.4420(10) 0.019(5) Uani 1 1 d . . .
H64A H 0.2867 0.1930 0.4240 0.023 Uiso 1 1 calc R . .
C65 C 0.3448(6) -0.0604(14) 0.3247(12) 0.031(6) Uani 1 1 d . . .
H65A H 0.3613 -0.0831 0.3327 0.037 Uiso 1 1 calc R . .
C66 C 0.2316(5) 0.1158(16) 0.1292(11) 0.027(6) Uani 1 1 d . . .
H66A H 0.2161 0.0981 0.1108 0.032 Uiso 1 1 calc R . .
C67 C 0.2478(5) 0.1406(14) 0.5298(10) 0.021(5) Uani 1 1 d . . .

loop_
_atom_site_aniso_label
_atom_site_aniso_U_11
_atom_site_aniso_U_22
_atom_site_aniso_U_33
_atom_site_aniso_U_23
_atom_site_aniso_U_13
_atom_site_aniso_U_12
W1 0.0152(5) 0.0117(4) 0.0275(5) -0.0039(3) 0.0012(4) -0.0037(4)
W2 0.0169(5) 0.0095(4) 0.0332(5) 0.0003(4) 0.0009(4) 0.0021(4)
W3 0.0121(4) 0.0116(4) 0.0313(5) 0.0001(4) 0.0042(4) -0.0049(3)
W5 0.0057(4) 0.0192(5) 0.0212(4) -0.0008(3) -0.0021(3) 0.0006(3)
W6 0.0080(4) 0.0129(4) 0.0196(4) -0.0021(3) 0.0032(3) 0.0018(3)
W8 0.0032(4) 0.0118(4) 0.0196(4) 0.0011(3) 0.0007(3) 0.0023(3)
W9 0.0024(4) 0.0130(4) 0.0205(4) -0.0011(3) 0.0023(3) 0.0001(3)
W11 0.0052(4) 0.0119(4) 0.0214(4) -0.0014(3) 0.0017(3) 0.0027(3)
W12 0.0032(4) 0.0123(4) 0.0221(4) -0.0020(3) -0.0017(3) 0.0000(3)
W14 0.0097(4) 0.0119(4) 0.0386(5) -0.0002(4) 0.0006(4) -0.0037(3)
W15 0.0052(4) 0.0157(4) 0.0216(4) 0.0038(3) -0.0002(3) 0.0047(3)
W16 0.0044(4) 0.0134(4) 0.0203(4) 0.0028(3) 0.0035(3) 0.0010(3)
W17 0.0168(5) 0.0084(4) 0.0298(5) 0.0055(3) 0.0029(4) 0.0002(3)
W18 0.0132(4) 0.0096(4) 0.0365(5) -0.0018(4) 0.0035(4) 0.0014(3)
Ag1 0.100(2) 0.0415(14) 0.0209(10) -0.0033(9) 0.0050(12) -0.0483(15)
Ag2 0.0311(11) 0.0361(11) 0.0213(9) -0.0012(8) 0.0002(8) -0.0149(9)
Ag3 0.079(2) 0.079(2) 0.0260(11) 0.0004(12) 0.0051(12) -0.0178(17)
Ag4 0.0211(9) 0.0372(11) 0.0170(8) 0.0001(7) 0.0013(7) -0.0036(8)
O1 0.026(10) 0.019(9) 0.047(11) -0.011(8) 0.000(8) -0.007(8)
O2 0.026(9) 0.011(8) 0.019(7) -0.010(6) -0.006(7) 0.002(7)
O3 0.024(9) 0.006(8) 0.044(10) -0.005(7) 0.003(8) 0.010(7)
O4 0.014(8) 0.009(8) 0.030(8) 0.013(6) 0.008(7) -0.002(6)
O5 0.006(7) 0.010(8) 0.035(9) 0.000(6) -0.002(6) 0.002(6)
O8 0.012(7) 0.011(8) 0.023(8) 0.002(6) 0.005(6) -0.002(6)
O10 0.011(7) 0.006(7) 0.032(8) -0.009(6) 0.007(7) -0.007(6)
O14 0.020(9) 0.011(8) 0.038(9) 0.004(7) -0.001(7) 0.008(7)
O15 0.004(7) 0.018(8) 0.023(7) 0.008(6) 0.002(6) 0.003(6)
O17 0.019(9) 0.023(9) 0.028(9) -0.003(7) -0.007(7) 0.000(7)
O18 0.025(9) 0.015(8) 0.032(9) 0.001(7) -0.010(7) 0.003(7)
O21 0.011(7) 0.006(7) 0.022(7) -0.002(6) 0.000(6) 0.004(6)
O23 0.023(8) 0.005(7) 0.015(7) -0.005(5) 0.003(6) -0.007(6)
O27 0.005(7) 0.014(8) 0.026(8) 0.000(6) -0.001(6) -0.004(6)
O29 0.005(7) 0.025(9) 0.021(8) -0.002(6) -0.003(6) -0.010(6)
O30 0.009(7) 0.014(8) 0.020(7) 0.000(6) 0.004(6) -0.004(6)
O32 0.008(7) 0.007(7) 0.035(9) 0.000(6) -0.001(6) -0.002(6)
O37 0.025(9) 0.008(8) 0.032(9) -0.002(6) 0.014(7) 0.005(7)
O38 0.018(8) 0.006(7) 0.020(7) -0.005(6) 0.000(6) 0.004(6)
O39 0.018(9) 0.009(8) 0.045(10) 0.004(7) 0.005(8) -0.003(7)
O40 0.039(11) 0.016(9) 0.037(10) 0.013(7) 0.021(9) 0.006(8)
O41 0.016(8) 0.010(8) 0.030(8) 0.001(6) -0.006(7) -0.003(6)
O43 0.014(8) 0.027(9) 0.027(8) 0.010(7) 0.002(7) -0.010(7)
O48 0.032(10) 0.008(8) 0.034(9) 0.008(7) 0.011(8) 0.003(7)
O49 0.007(7) 0.003(7) 0.043(10) 0.005(6) 0.004(7) 0.003(6)
O50 0.017(8) 0.007(7) 0.025(8) 0.004(6) 0.005(6) -0.003(6)
O52 0.008(7) 0.010(7) 0.029(8) -0.012(6) -0.002(6) 0.000(6)
O55 0.004(7) 0.012(8) 0.032(8) -0.007(6) 0.002(6) -0.005(6)
O59 0.004(7) 0.007(7) 0.023(7) -0.005(6) 0.002(6) -0.003(5)
O60 0.016(8) 0.035(10) 0.024(8) 0.019(7) -0.003(7) 0.008(7)
O73 0.035(10) 0.030(10) 0.017(8) -0.002(7) 0.009(7) 0.006(8)
N1 0.019(10) 0.023(11) 0.021(9) 0.000(8) 0.011(8) -0.013(8)
N3 0.003(9) 0.044(13) 0.007(8) -0.005(8) -0.002(7) 0.002(8)
N4 0.020(10) 0.023(11) 0.020(9) 0.001(8) -0.011(8) -0.006(8)
N5 0.031(14) 0.07(2) 0.046(15) -0.013(14) 0.003(13) -0.010(14)
N6 0.032(14) 0.050(16) 0.039(13) 0.000(11) 0.004(11) -0.006(12)
N7 0.050(19) 0.10(3) 0.053(18) 0.013(18) -0.007(15) -0.027(19)
N8 0.042(18) 0.09(3) 0.043(16) -0.008(16) 0.002(14) -0.006(17)
N9 0.07(2) 0.056(18) 0.021(11) -0.005(11) 0.002(12) -0.035(16)
N10 0.031(14) 0.042(16) 0.064(18) -0.016(13) -0.019(13) -0.006(12)
N11 0.052(16) 0.013(11) 0.050(14) -0.001(10) 0.000(12) -0.021(11)
N12 0.057(17) 0.041(15) 0.026(11) -0.004(10) 0.005(11) -0.033(13)
C3 0.05(2) 0.09(3) 0.05(2) -0.01(2) 0.005(17) 0.03(2)
C4 0.10(3) 0.07(3) 0.032(17) 0.011(17) 0.009(19) 0.04(2)
C5 0.06(2) 0.05(2) 0.027(14) -0.005(13) 0.006(15) -0.007(17)
C6 0.016(16) 0.13(5) 0.07(3) -0.02(3) -0.012(17) 0.02(2)
C7 0.04(2) 0.09(3) 0.05(2) -0.01(2) 0.010(17) -0.02(2)
C8 0.029(16) 0.08(3) 0.033(15) -0.003(15) -0.010(13) -0.013(16)
C9 0.038(18) 0.05(2) 0.06(2) 0.007(16) -0.038(17) 0.002(15)
C10 0.06(2) 0.11(4) 0.030(16) 0.010(19) -0.019(16) -0.01(2)
C11 0.029(16) 0.10(3) 0.030(15) -0.004(16) 0.011(13) -0.033(18)
C12 0.08(3) 0.06(3) 0.05(2) -0.021(19) 0.00(2) 0.02(2)
C13 0.08(3) 0.05(2) 0.045(19) -0.003(16) 0.003(19) -0.01(2)
C14 0.05(2) 0.06(2) 0.06(2) -0.002(17) 0.001(16) -0.023(19)
C15 0.010(12) 0.08(2) 0.032(14) -0.006(15) 0.007(11) -0.019(14)
C16 0.07(2) 0.07(2) 0.032(16) -0.003(15) -0.012(16) -0.01(2)
C17 0.05(2) 0.08(3) 0.06(2) 0.02(2) -0.004(18) 0.01(2)
C18 0.052(19) 0.022(14) 0.043(16) -0.006(12) -0.008(15) 0.018(14)
C19 0.06(3) 0.04(2) 0.08(3) 0.009(19) 0.00(2) -0.012(19)
C20 0.10(3) 0.07(3) 0.028(16) 0.007(15) 0.019(19) 0.04(2)
C22 0.044(19) 0.08(3) 0.024(14) 0.008(15) 0.005(13) 0.007(18)
C23 0.029(16) 0.05(2) 0.054(19) -0.003(15) 0.016(15) -0.017(14)
C25 0.051(19) 0.031(16) 0.032(14) 0.006(12) -0.013(13) -0.010(14)
C26 0.029(15) 0.037(17) 0.057(19) -0.020(14) -0.010(14) 0.016(13)
C27 0.035(16) 0.022(14) 0.056(18) 0.005(13) 0.011(14) -0.002(12)
C28 0.045(19) 0.07(2) 0.026(14) 0.011(14) 0.000(13) -0.002(17)
C29 0.029(15) 0.06(2) 0.029(14) 0.003(13) -0.001(12) -0.016(14)
C30 0.036(16) 0.013(12) 0.052(17) 0.002(11) -0.002(13) 0.005(11)
C31 0.031(16) 0.05(2) 0.045(17) -0.012(15) 0.004(13) 0.005(15)
C32 0.022(13) 0.032(15) 0.037(14) 0.012(12) -0.014(11) 0.006(11)
C33 0.07(2) 0.05(2) 0.027(14) 0.024(14) -0.021(15) -0.015(18)
C34 0.036(17) 0.05(2) 0.049(18) -0.009(15) 0.007(14) 0.023(16)
C35 0.043(18) 0.032(16) 0.045(17) -0.003(13) -0.016(14) 0.012(14)
C36 0.06(2) 0.022(14) 0.032(14) 0.007(11) -0.013(14) -0.022(14)
C37 0.047(18) 0.015(13) 0.056(18) -0.011(12) 0.008(15) -0.001(13)
C38 0.013(11) 0.026(13) 0.028(12) -0.002(10) 0.001(10) 0.006(10)
C39 0.047(18) 0.024(14) 0.029(13) 0.002(11) -0.010(12) -0.013(13)
C40 0.026(15) 0.041(17) 0.033(14) -0.001(12) -0.004(12) -0.014(13)
C41 0.013(13) 0.07(2) 0.028(13) -0.010(13) -0.001(10) -0.018(13)
C42 0.018(14) 0.08(3) 0.051(19) -0.002(17) -0.016(13) 0.015(15)
C43 0.012(12) 0.08(2) 0.021(12) -0.007(13) -0.006(10) 0.004(13)
C45 0.04(2) 0.06(2) 0.041(17) -0.003(15) 0.017(15) -0.008(17)
C46 0.015(13) 0.06(2) 0.022(12) -0.008(12) 0.008(10) -0.005(12)
C47 0.015(13) 0.06(2) 0.043(16) -0.012(15) 0.001(12) -0.015(13)
C49 0.028(14) 0.014(12) 0.030(13) 0.006(9) -0.003(11) -0.013(10)
C50 0.09(3) 0.015(14) 0.036(15) -0.006(11) -0.019(17) 0.010(16)
C51 0.020(12) 0.029(13) 0.012(11) 0.005(9) 0.004(9) -0.008(10)
C52 0.022(13) 0.030(14) 0.033(13) -0.005(11) 0.007(11) -0.002(11)
C54 0.028(14) 0.039(15) 0.015(11) -0.002(10) -0.020(10) -0.011(12)
C55 0.049(18) 0.026(15) 0.036(15) 0.008(12) -0.007(13) -0.003(13)
C60 0.003(10) 0.026(13) 0.034(13) -0.001(10) -0.006(9) -0.006(9)
C61 0.012(11) 0.029(14) 0.026(12) 0.011(10) 0.002(9) -0.008(10)
C62 0.030(14) 0.034(15) 0.017(11) 0.003(10) 0.016(10) -0.004(12)
C63 0.010(11) 0.025(13) 0.024(11) 0.000(9) -0.007(9) 0.008(9)
C64 0.006(10) 0.020(12) 0.032(12) -0.001(9) 0.009(9) 0.001(9)
C65 0.041(16) 0.016(13) 0.035(14) -0.004(10) -0.006(12) 0.010(12)
C66 0.010(11) 0.042(16) 0.028(12) 0.000(11) 0.002(10) -0.004(11)
C67 0.015(11) 0.023(13) 0.023(11) -0.003(9) 0.006(9) 0.005(10)

loop_
_atom_type_symbol
_atom_type_description
_atom_type_scat_dispersion_real
_atom_type_scat_dispersion_imag
_atom_type_scat_source
P P 0.1023 0.0942 'International Tables Vol C Tables 4.2.6.8 and 6.1.1.4'
W W -0.8490 6.8722 'International Tables Vol C Tables 4.2.6.8 and 6.1.1.4'
Ag Ag -0.8971 1.1015 'International Tables Vol C Tables 4.2.6.8 and 6.1.1.4'
O O 0.0106 0.0060 'International Tables Vol C Tables 4.2.6.8 and 6.1.1.4'
N N 0.0061 0.0033 'International Tables Vol C Tables 4.2.6.8 and 6.1.1.4'
C C 0.0033 0.0016 'International Tables Vol C Tables 4.2.6.8 and 6.1.1.4'
H H 0.0000 0.0000 'International Tables Vol C Tables 4.2.6.8 and 6.1.1.4'

loop_
_geom_angle_atom_site_label_1
_geom_angle_atom_site_label_2
_geom_angle_atom_site_label_3
_geom_angle
_geom_angle_site_symmetry_1
_geom_angle_site_symmetry_3
_geom_angle_publ_flag
O22 P1 O71 112.0(8) . . ?
O22 P1 O23 112.3(9) . . ?
O71 P1 O23 111.4(8) . . ?
O22 P1 O9 107.6(8) . . ?
O71 P1 O9 106.6(7) . . ?
O23 P1 O9 106.5(8) . . ?
O72 P2 O45 113.0(8) . . ?
O72 P2 O46 111.3(8) . . ?
O45 P2 O46 111.3(8) . . ?
O72 P2 O54 106.6(8) . . ?
O45 P2 O54 107.0(8) . . ?
O46 P2 O54 107.2(8) . . ?
O1 W1 O5 101.6(8) . . ?
O1 W1 O2 101.5(8) . . ?
O5 W1 O2 88.0(7) . . ?
O1 W1 O10 101.9(8) . . ?
O5 W1 O10 88.5(6) . . ?
O2 W1 O10 156.6(6) . . ?
O1 W1 O11 101.3(8) . . ?
O5 W1 O11 157.0(6) . . ?
O2 W1 O11 89.2(7) . . ?
O10 W1 O11 85.1(6) . . ?
O1 W1 O9 172.4(7) . . ?
O5 W1 O9 73.0(6) . . ?
O2 W1 O9 73.2(5) . . ?
O10 W1 O9 83.6(6) . . ?
O11 W1 O9 84.3(5) . . ?
O3 W2 O12 102.0(7) . . ?
O3 W2 O4 99.5(8) . . ?
O12 W2 O4 89.9(7) . . ?
O3 W2 O2 101.7(8) . . ?
O12 W2 O2 156.3(6) . . ?
O4 W2 O2 87.2(7) . . ?
O3 W2 O13 104.0(7) . . ?
O12 W2 O13 86.2(6) . . ?
O4 W2 O13 156.4(6) . . ?
O2 W2 O13 87.2(6) . . ?
O3 W2 O9 170.9(7) . . ?
O12 W2 O9 83.4(6) . . ?
O4 W2 O9 72.9(6) . . ?
O2 W2 O9 73.3(6) . . ?
O13 W2 O9 83.5(6) . . ?
O6 W3 O7 101.6(7) . . ?
O6 W3 O8 101.7(7) . . ?
O7 W3 O8 85.8(7) . . ?
O6 W3 O4 100.6(7) . . ?
O7 W3 O4 157.8(6) . . ?
O8 W3 O4 88.9(7) . . ?
O6 W3 O5 100.5(7) . . ?
O7 W3 O5 90.2(6) . . ?
O8 W3 O5 157.8(6) . . ?
O4 W3 O5 86.6(7) . . ?
O6 W3 O9 172.2(7) . . ?
O7 W3 O9 84.2(6) . . ?
O8 W3 O9 83.9(6) . . ?
O4 W3 O9 73.8(6) . . ?
O5 W3 O9 74.0(6) . . ?
O17 W4 O29 98.1(7) . . ?
O17 W4 O19 100.1(7) . . ?
O29 W4 O19 91.8(7) . . ?
O17 W4 O20 100.3(7) . . ?
O29 W4 O20 88.8(6) . . ?
O19 W4 O20 159.3(7) . . ?
O17 W4 O7 97.0(7) . . ?
O29 W4 O7 164.3(6) . . ?
O19 W4 O7 89.7(7) . . ?
O20 W4 O7 84.4(6) . . ?
O17 W4 O22 174.6(7) . . ?
O29 W4 O22 83.4(6) . . ?
O19 W4 O22 74.6(6) . . ?
O20 W4 O22 84.9(6) . . ?
O7 W4 O22 81.9(6) . . ?
O18 W5 O10 99.4(7) . . ?
O18 W5 O19 100.8(8) . . ?
O10 W5 O19 89.7(7) . . ?
O18 W5 O31 98.6(7) . . ?
O10 W5 O31 161.9(6) . . ?
O19 W5 O31 89.5(6) . . ?
O18 W5 O26 102.9(7) . . ?
O10 W5 O26 86.1(6) . . ?
O19 W5 O26 156.3(6) . . ?
O31 W5 O26 87.4(6) . . ?
O18 W5 O22 173.5(7) . . ?
O10 W5 O22 81.1(6) . . ?
O19 W5 O22 72.7(6) . . ?
O31 W5 O22 81.4(6) . . ?
O26 W5 O22 83.6(6) . . ?
O73 W6 O26 103.8(8) . . ?
O73 W6 O32 98.9(8) . . ?
O26 W6 O32 89.3(6) . . ?
O73 W6 O11 97.1(8) . . ?
O26 W6 O11 86.3(6) . . ?
O32 W6 O11 164.1(6) . . ?
O73 W6 O25 97.5(8) . . ?
O26 W6 O25 158.5(6) . . ?
O32 W6 O25 90.2(7) . . ?
O11 W6 O25 88.4(6) . . ?
O73 W6 O23 168.9(7) . . ?
O26 W6 O23 87.1(6) . . ?
O32 W6 O23 83.0(6) . . ?
O11 W6 O23 81.5(5) . . ?
O25 W6 O23 71.5(6) . . ?
O14 W7 O13 97.4(7) . . ?
O14 W7 O25 99.2(7) . . ?
O13 W7 O25 90.4(6) . . ?
O14 W7 O24 102.1(7) . . ?
O13 W7 O24 87.0(6) . . ?
O25 W7 O24 158.7(7) . . ?
O14 W7 O30 96.4(7) . . ?
O13 W7 O30 165.9(6) . . ?
O25 W7 O30 90.4(6) . . ?
O24 W7 O30 87.1(6) . . ?
O14 W7 O23 173.0(7) . . ?
O13 W7 O23 83.1(6) . . ?
O25 W7 O23 73.8(6) . . ?
O24 W7 O23 84.9(6) . . ?
O30 W7 O23 83.6(6) . . ?
O15 W8 O24 102.3(7) . . ?
O15 W8 O28 98.3(7) . . ?
O24 W8 O28 90.3(6) . . ?
O15 W8 O12 97.7(7) . . ?
O24 W8 O12 86.2(6) . . ?
O28 W8 O12 164.0(6) . . ?
O15 W8 O21 99.9(7) . . ?
O24 W8 O21 157.8(6) . . ?
O28 W8 O21 88.3(6) . . ?
O12 W8 O21 89.1(6) . . ?
O15 W8 O71 173.1(6) . . ?
O24 W8 O71 84.6(6) . . ?
O28 W8 O71 82.3(6) . . ?
O12 W8 O71 81.8(5) . . ?
O21 W8 O71 73.2(5) . . ?
O16 W9 O20 102.6(7) . . ?
O16 W9 O27 99.0(7) . . ?
O20 W9 O27 90.2(6) . . ?
O16 W9 O21 99.6(7) . . ?
O20 W9 O21 157.7(6) . . ?
O27 W9 O21 88.7(6) . . ?
O16 W9 O8 96.8(7) . . ?
O20 W9 O8 85.9(6) . . ?
O27 W9 O8 164.2(6) . . ?
O21 W9 O8 89.2(6) . . ?
O16 W9 O71 172.8(7) . . ?
O20 W9 O71 84.1(5) . . ?
O27 W9 O71 83.2(6) . . ?
O21 W9 O71 73.6(5) . . ?
O8 W9 O71 81.2(5) . . ?
O41 W10 O55 101.7(7) . . ?
O41 W10 O29 96.1(7) . . ?
O55 W10 O29 87.5(6) . . ?
O41 W10 O51 100.4(7) . . ?
O55 W10 O51 157.8(7) . . ?
O29 W10 O51 90.4(7) . . ?
O41 W10 O56 98.8(7) . . ?
O55 W10 O56 86.5(6) . . ?
O29 W10 O56 164.7(6) . . ?
O51 W10 O56 89.9(6) . . ?
O41 W10 O72 173.9(6) . . ?
O55 W10 O72 84.1(6) . . ?
O29 W10 O72 82.1(6) . . ?
O51 W10 O72 73.7(6) . . ?
O56 W10 O72 83.3(6) . . ?
O37 W11 O55 104.5(7) . . ?
O37 W11 O38 97.6(7) . . ?
O55 W11 O38 87.7(6) . . ?
O37 W11 O59 99.0(7) . . ?
O55 W11 O59 156.5(6) . . ?
O38 W11 O59 89.2(6) . . ?
O37 W11 O27 97.8(7) . . ?
O55 W11 O27 88.5(6) . . ?
O38 W11 O27 164.6(6) . . ?
O59 W11 O27 88.4(6) . . ?
O37 W11 O46 172.2(7) . . ?
O55 W11 O46 83.2(6) . . ?
O38 W11 O46 82.8(5) . . ?
O59 W11 O46 73.3(5) . . ?
O27 W11 O46 82.0(6) . . ?
O58 W12 O28 98.2(7) . . ?
O58 W12 O34 102.8(7) . . ?
O28 W12 O34 88.5(6) . . ?
O58 W12 O59 99.3(7) . . ?
O28 W12 O59 90.3(6) . . ?
O34 W12 O59 157.8(6) . . ?
O58 W12 O52 97.0(7) . . ?
O28 W12 O52 164.7(6) . . ?
O34 W12 O52 86.2(6) . . ?
O59 W12 O52 89.2(6) . . ?
O58 W12 O46 172.8(6) . . ?
O28 W12 O46 82.6(6) . . ?
O34 W12 O46 84.3(6) . . ?
O59 W12 O46 73.6(5) . . ?
O52 W12 O46 82.6(5) . . ?
O33 W13 O30 97.1(7) . . ?
O33 W13 O34 101.2(7) . . ?
O30 W13 O34 89.3(6) . . ?
O33 W13 O44 99.7(7) . . ?
O30 W13 O44 90.0(7) . . ?
O34 W13 O44 158.9(7) . . ?
O33 W13 O35 97.1(7) . . ?
O30 W13 O35 165.4(6) . . ?
O34 W13 O35 85.0(6) . . ?
O44 W13 O35 90.5(6) . . ?
O33 W13 O45 173.6(7) . . ?
O30 W13 O45 84.8(6) . . ?
O34 W13 O45 84.8(6) . . ?
O44 W13 O45 74.1(6) . . ?
O35 W13 O45 81.4(6) . . ?
O53 W14 O35 102.1(7) . . ?
O53 W14 O42 99.4(7) . . ?
O35 W14 O42 91.0(6) . . ?
O53 W14 O47 100.5(7) . . ?
O35 W14 O47 157.3(7) . . ?
O42 W14 O47 87.3(6) . . ?
O53 W14 O52 101.3(7) . . ?
O35 W14 O52 85.1(6) . . ?
O42 W14 O52 159.3(6) . . ?
O47 W14 O52 88.6(6) . . ?
O53 W14 O54 170.3(7) . . ?
O35 W14 O54 84.9(6) . . ?
O42 W14 O54 73.6(6) . . ?
O47 W14 O54 72.9(6) . . ?
O52 W14 O54 85.8(5) . . ?
O60 W15 O31 99.5(8) . . ?
O60 W15 O50 101.9(7) . . ?
O31 W15 O50 89.4(6) . . ?
O60 W15 O51 99.6(7) . . ?
O31 W15 O51 93.0(7) . . ?
O50 W15 O51 157.6(7) . . ?
O60 W15 O36 96.6(7) . . ?
O31 W15 O36 163.7(6) . . ?
O50 W15 O36 84.5(6) . . ?
O51 W15 O36 87.0(6) . . ?
O60 W15 O72 171.0(7) . . ?
O31 W15 O72 84.2(6) . . ?
O50 W15 O72 86.3(6) . . ?
O51 W15 O72 71.9(6) . . ?
O36 W15 O72 80.3(5) . . ?
O43 W16 O32 98.6(8) . . ?
O43 W16 O49 97.8(8) . . ?
O32 W16 O49 163.4(7) . . ?
O43 W16 O44 99.5(7) . . ?
O32 W16 O44 89.2(6) . . ?
O49 W16 O44 89.9(7) . . ?
O43 W16 O50 102.6(7) . . ?
O32 W16 O50 89.2(6) . . ?
O49 W16 O50 85.5(6) . . ?
O44 W16 O50 157.9(6) . . ?
O43 W16 O45 171.3(6) . . ?
O32 W16 O45 82.7(6) . . ?
O49 W16 O45 81.3(6) . . ?
O44 W16 O45 71.9(6) . . ?
O50 W16 O45 86.0(6) . . ?
O40 W17 O36 103.3(8) . . ?
O40 W17 O49 102.8(8) . . ?
O36 W17 O49 87.4(6) . . ?
O40 W17 O48 100.5(7) . . ?
O36 W17 O48 88.9(7) . . ?
O49 W17 O48 156.6(7) . . ?
O40 W17 O42 100.5(8) . . ?
O36 W17 O42 156.2(6) . . ?
O49 W17 O42 87.8(7) . . ?
O48 W17 O42 86.3(7) . . ?
O40 W17 O54 170.1(7) . . ?
O36 W17 O54 83.9(5) . . ?
O49 W17 O54 84.1(6) . . ?
O48 W17 O54 72.6(6) . . ?
O42 W17 O54 72.3(5) . . ?
O39 W18 O56 102.8(7) . . ?
O39 W18 O47 101.2(7) . . ?
O56 W18 O47 156.0(7) . . ?
O39 W18 O48 100.6(7) . . ?
O56 W18 O48 89.3(7) . . ?
O47 W18 O48 88.0(7) . . ?
O39 W18 O38 102.5(7) . . ?
O56 W18 O38 85.4(6) . . ?
O47 W18 O38 87.7(7) . . ?
O48 W18 O38 156.9(6) . . ?
O39 W18 O54 170.7(6) . . ?
O56 W18 O54 84.1(6) . . ?
O47 W18 O54 72.3(6) . . ?
O48 W18 O54 72.9(6) . . ?
O38 W18 O54 84.2(5) . . ?
N11 Ag1 N12 176.0(8) . . ?
N11 Ag1 O17 96.7(7) . . ?
N12 Ag1 O17 87.0(7) . . ?
N11 Ag1 O41 83.6(7) . 4_656 ?
N12 Ag1 O41 92.4(7) . 4_656 ?
O17 Ag1 O41 148.7(5) . 4_656 ?
N2 Ag2 N1 164.9(7) . . ?
N6 Ag3 N5 168.3(10) . . ?
N4 Ag4 N3 172.3(8) . . ?
N4 Ag4 O14 97.2(7) . 8_565 ?
N3 Ag4 O14 87.7(6) . 8_565 ?
W1 O2 W2 123.4(8) . . ?
W2 O4 W3 122.6(7) . . ?
W1 O5 W3 122.6(8) . . ?
W3 O7 W4 152.5(9) . . ?
W3 O8 W9 150.2(9) . . ?
P1 O9 W3 125.3(8) . . ?
P1 O9 W2 125.3(8) . . ?
W3 O9 W2 90.6(5) . . ?
P1 O9 W1 124.4(8) . . ?
W3 O9 W1 90.4(5) . . ?
W2 O9 W1 90.0(5) . . ?
W5 O10 W1 152.4(8) . . ?
W6 O11 W1 150.7(9) . . ?
W2 O12 W8 151.0(8) . . ?
W7 O13 W2 149.9(8) . . ?
W7 O14 Ag4 155.4(9) . 8_566 ?
W4 O17 Ag1 125.1(9) . . ?
W4 O19 W5 123.5(8) . . ?
W9 O20 W4 152.2(9) . . ?
W9 O21 W8 122.1(8) . . ?
P1 O22 W4 127.9(9) . . ?
P1 O22 W5 128.4(9) . . ?
W4 O22 W5 89.1(5) . . ?
P1 O23 W7 129.4(8) . . ?
P1 O23 W6 126.8(8) . . ?
W7 O23 W6 91.4(5) . . ?
W8 O24 W7 151.0(9) . . ?
W7 O25 W6 123.2(8) . . ?
W6 O26 W5 150.7(8) . . ?
W9 O27 W11 159.7(9) . . ?
W12 O28 W8 161.1(9) . . ?
W4 O29 W10 163.3(9) . . ?
W13 O30 W7 162.7(9) . . ?
W15 O31 W5 164.3(9) . . ?
W6 O32 W16 162.8(9) . . ?
W13 O34 W12 151.5(9) . . ?
W14 O35 W13 152.3(8) . . ?
W17 O36 W15 151.3(8) . . ?
W11 O38 W18 149.6(8) . . ?
W10 O41 Ag1 117.1(7) . 4_646 ?
W14 O42 W17 123.2(8) . . ?
W13 O44 W16 123.4(8) . . ?
P2 O45 W13 129.5(8) . . ?
P2 O45 W16 127.4(8) . . ?
W13 O45 W16 90.5(5) . . ?
P2 O46 W12 128.0(8) . . ?
P2 O46 W11 127.7(8) . . ?
W12 O46 W11 90.5(5) . . ?
W18 O47 W14 124.3(8) . . ?
W18 O48 W17 124.0(8) . . ?
W17 O49 W16 149.9(8) . . ?
W15 O50 W16 151.4(9) . . ?
W10 O51 W15 123.8(8) . . ?
W14 O52 W12 149.1(8) . . ?
P2 O54 W14 124.4(8) . . ?
P2 O54 W17 124.6(7) . . ?
W14 O54 W17 90.9(5) . . ?
P2 O54 W18 125.6(8) . . ?
W14 O54 W18 90.4(5) . . ?
W17 O54 W18 90.4(5) . . ?
W10 O55 W11 150.5(9) . . ?
W18 O56 W10 151.2(9) . . ?
W12 O59 W11 122.5(7) . . ?
P1 O71 W8 127.6(8) . . ?
P1 O71 W9 127.9(8) . . ?
W8 O71 W9 91.0(4) . . ?
P2 O72 W10 128.6(8) . . ?
P2 O72 W15 128.4(8) . . ?
W10 O72 W15 90.2(5) . . ?
C32 N1 C30 115(2) . . ?
C32 N1 Ag2 122.0(17) . . ?
C30 N1 Ag2 122.8(18) . . ?
C43 N2 C31 116(2) . . ?
C43 N2 Ag2 123.7(18) . . ?
C31 N2 Ag2 120.5(19) . . ?
C53 N3 C62 118(2) . . ?
C53 N3 Ag4 124.4(17) . . ?
C62 N3 Ag4 117.5(14) . . ?
C64 N4 C54 117.4(19) . . ?
C64 N4 Ag4 123.0(16) . . ?
C54 N4 Ag4 119.6(14) . . ?
C10 N5 C3 117(3) . . ?
C10 N5 Ag3 122(2) . . ?
C3 N5 Ag3 121(2) . . ?
C23 N6 C16 117(3) . . ?
C23 N6 Ag3 122(2) . . ?
C16 N6 Ag3 119(2) . . ?
C12 N7 C19 116(4) . . ?
C13 N8 C6 118(4) . . ?
C33 N9 C47 122(3) . . ?
C50 N10 C9 117(3) . . ?
C11 N11 C27 119(3) . . ?
C11 N11 Ag1 121(2) . . ?
C27 N11 Ag1 120(2) . . ?
C7 N12 C29 121(3) . . ?
C7 N12 Ag1 119(2) . . ?
C29 N12 Ag1 119(2) . . ?
C8 C1 C40 117(2) . . ?
C8 C1 C52 122(2) . 8_565 ?
C40 C1 C52 121(2) . 8_565 ?
C66 C2 C59 120(2) . . ?
C66 C2 C67 121(2) . 7_655 ?
C59 C2 C67 119(2) . 7_655 ?
C4 C3 N5 121(3) . . ?
C4 C3 H3A 119.4 . . ?
N5 C3 H3A 119.4 . . ?
C3 C4 C36 122(3) . . ?
C3 C4 H4A 118.8 . . ?
C36 C4 H4A 118.8 . . ?
C23 C5 C18 120(3) . . ?
C23 C5 H5A 119.9 . . ?
C18 C5 H5A 119.9 . . ?
C14 C6 N8 129(4) . . ?
C14 C6 H6A 115.4 . . ?
N8 C6 H6A 115.4 . . ?
N12 C7 C8 122(3) . . ?
N12 C7 H7A 119.1 . . ?
C8 C7 H7A 119.1 . . ?
C1 C8 C7 120(3) . . ?
C1 C8 H8A 120.2 . . ?
C7 C8 H8A 120.2 . . ?
N10 C9 C26 123(3) . . ?
N10 C9 H9A 118.5 . . ?
C26 C9 H9A 118.5 . . ?
N5 C10 C28 124(4) . . ?
N5 C10 H10A 118.0 . . ?
C28 C10 H10A 118.0 . . ?
N11 C11 C41 122(3) . . ?
N11 C11 H11A 119.1 . . ?
C41 C11 H11A 119.1 . . ?
C45 C12 N7 124(4) . . ?
C45 C12 H12A 118.0 . . ?
N7 C12 H12A 118.0 . . ?
N8 C13 C42 122(4) . . ?
N8 C13 H13A 119.2 . . ?
C42 C13 H13A 119.2 . . ?
C6 C14 C34 112(4) . . ?
C6 C14 H14A 124.2 . . ?
C34 C14 H14A 124.2 . . ?
C51 C15 C43 117(2) . . ?
C51 C15 H15A 121.4 . . ?
C43 C15 H15A 121.4 . . ?
C20 C16 N6 122(4) . . ?
C20 C16 H16A 119.1 . . ?
N6 C16 H16A 119.1 . . ?
C19 C17 C22 122(4) . . ?
C19 C17 H17A 118.8 . . ?
C22 C17 H17A 118.8 . . ?
C5 C18 C36 122(3) . 7_656 ?
C5 C18 C20 115(3) . . ?
C36 C18 C20 123(3) 7_656 . ?
C17 C19 N7 119(4) . . ?
C17 C19 H19A 120.4 . . ?
N7 C19 H19A 120.4 . . ?
C16 C20 C18 120(4) . . ?
C16 C20 H20A 119.9 . . ?
C18 C20 H20A 119.9 . . ?
C45 C22 C17 117(4) . . ?
C45 C22 C34 121(3) . . ?
C17 C22 C34 122(4) . . ?
N6 C23 C5 125(3) . . ?
N6 C23 H23A 117.3 . . ?
C5 C23 H23A 117.3 . . ?
C52 C25 C27 125(3) . . ?
C52 C25 H25A 117.3 . . ?
C27 C25 H25A 117.3 . . ?
C9 C26 C60 119(3) . . ?
C9 C26 H26A 120.5 . . ?
C60 C26 H26A 120.5 . . ?
N11 C27 C25 118(3) . . ?
N11 C27 H27A 120.8 . . ?
C25 C27 H27A 120.8 . . ?
C10 C28 C36 120(4) . . ?
C10 C28 H28A 119.8 . . ?
C36 C28 H28A 119.8 . . ?
N12 C29 C40 119(3) . . ?
N12 C29 H29A 120.3 . . ?
C40 C29 H29A 120.3 . . ?
N1 C30 C39 124(3) . . ?
N1 C30 H30A 118.1 . . ?
C39 C30 H30A 118.1 . . ?
N2 C31 C46 127(3) . . ?
N2 C31 H31A 116.3 . . ?
C46 C31 H31A 116.3 . . ?
N1 C32 C38 125(2) . . ?
N1 C32 H32A 117.4 . . ?
C38 C32 H32A 117.4 . . ?
N9 C33 C35 120(3) . . ?
N9 C33 H33A 120.2 . . ?
C35 C33 H33A 120.2 . . ?
C42 C34 C14 121(4) . . ?
C42 C34 C22 124(3) . . ?
C14 C34 C22 115(3) . . ?
C55 C35 C33 120(3) . . ?
C55 C35 H35A 119.8 . . ?
C33 C35 H35A 119.8 . . ?
C4 C36 C28 115(3) . . ?
C4 C36 C18 125(3) . 7_655 ?
C28 C36 C18 120(3) . 7_655 ?
C55 C37 C47 120(3) . . ?
C55 C37 H37A 119.8 . . ?
C47 C37 H37A 119.8 . . ?
C32 C38 C49 119(2) . . ?
C32 C38 H38A 120.3 . . ?
C49 C38 H38A 120.3 . . ?
C49 C39 C30 121(3) . . ?
C49 C39 H39A 119.7 . . ?
C30 C39 H39A 119.7 . . ?
C29 C40 C1 121(3) . . ?
C29 C40 H40A 119.4 . . ?
C1 C40 H40A 119.4 . . ?
C11 C41 C52 123(3) . . ?
C11 C41 H41A 118.5 . . ?
C52 C41 H41A 118.5 . . ?
C34 C42 C13 119(3) . . ?
C34 C42 H42A 120.6 . . ?
C13 C42 H42A 120.6 . . ?
N2 C43 C15 126(2) . . ?
N2 C43 H43A 116.8 . . ?
C15 C43 H43A 116.8 . . ?
C12 C45 C22 120(3) . . ?
C12 C45 H45A 119.8 . . ?
C22 C45 H45A 119.8 . . ?
C31 C46 C51 115(2) . . ?
C31 C46 H46A 122.5 . . ?
C51 C46 H46A 122.5 . . ?
N9 C47 C37 119(3) . . ?
N9 C47 H47A 120.5 . . ?
C37 C47 H47A 120.5 . . ?
C39 C49 C38 116(2) . . ?
C39 C49 C49 124(3) . 5_666 ?
C38 C49 C49 120(3) . 5_666 ?
N10 C50 C65 126(3) . . ?
N10 C50 H50A 117.1 . . ?
C65 C50 H50A 117.1 . . ?
C15 C51 C46 118(2) . . ?
C15 C51 C51 122(3) . 5_667 ?
C46 C51 C51 120(3) . 5_667 ?
C25 C52 C41 112(3) . . ?
C25 C52 C1 125(3) . 8_566 ?
C41 C52 C1 123(2) . 8_566 ?
N3 C53 C59 123(3) . . ?
N3 C53 H53A 118.5 . . ?
C59 C53 H53A 118.5 . . ?
N4 C54 C61 121(2) . . ?
N4 C54 H54A 119.3 . . ?
C61 C54 H54A 119.3 . . ?
C37 C55 C35 118(3) . . ?
C37 C55 C60 121(3) . . ?
C35 C55 C60 121(3) . . ?
C2 C59 C53 118(3) . . ?
C2 C59 H59A 120.8 . . ?
C53 C59 H59A 120.8 . . ?
C65 C60 C26 117(2) . . ?
C65 C60 C55 122(2) . . ?
C26 C60 C55 121(2) . . ?
C67 C61 C54 121(2) . . ?
C67 C61 H61A 119.4 . . ?
C54 C61 H61A 119.4 . . ?
N3 C62 C66 123(2) . . ?
N3 C62 H62A 118.6 . . ?
C66 C62 H62A 118.6 . . ?
C64 C63 C67 117(2) . . ?
C64 C63 H63A 121.3 . . ?
C67 C63 H63A 121.3 . . ?
N4 C64 C63 124(2) . . ?
N4 C64 H64A 117.9 . . ?
C63 C64 H64A 117.9 . . ?
C50 C65 C60 118(3) . . ?
C50 C65 H65A 120.9 . . ?
C60 C65 H65A 120.9 . . ?
C2 C66 C62 118(2) . . ?
C2 C66 H66A 120.8 . . ?
C62 C66 H66A 120.8 . . ?
C61 C67 C63 118(2) . . ?
C61 C67 C2 124(2) . 7_656 ?
C63 C67 C2 118(2) . 7_656 ?

loop_
_geom_bond_atom_site_label_1
_geom_bond_atom_site_label_2
_geom_bond_distance
_geom_bond_site_symmetry_2
_geom_bond_publ_flag
P1 O22 1.498(16) . ?
P1 O71 1.535(13) . ?
P1 O23 1.539(16) . ?
P1 O9 1.573(15) . ?
P2 O72 1.512(16) . ?
P2 O45 1.516(15) . ?
P2 O46 1.533(14) . ?
P2 O54 1.565(15) . ?
W1 O1 1.705(17) . ?
W1 O5 1.907(16) . ?
W1 O2 1.911(16) . ?
W1 O10 1.917(16) . ?
W1 O11 1.926(15) . ?
W1 O9 2.391(14) . ?
W2 O3 1.683(16) . ?
W2 O12 1.901(14) . ?
W2 O4 1.911(15) . ?
W2 O2 1.922(14) . ?
W2 O13 1.935(14) . ?
W2 O9 2.381(14) . ?
W3 O6 1.697(16) . ?
W3 O7 1.884(16) . ?
W3 O8 1.891(15) . ?
W3 O4 1.916(15) . ?
W3 O5 1.922(16) . ?
W3 O9 2.340(14) . ?
W4 O17 1.701(17) . ?
W4 O29 1.881(16) . ?
W4 O19 1.893(15) . ?
W4 O20 1.895(14) . ?
W4 O7 1.903(16) . ?
W4 O22 2.352(15) . ?
W5 O18 1.712(16) . ?
W5 O10 1.880(15) . ?
W5 O19 1.908(16) . ?
W5 O31 1.920(15) . ?
W5 O26 1.921(15) . ?
W5 O22 2.421(15) . ?
W6 O73 1.707(16) . ?
W6 O26 1.865(15) . ?
W6 O32 1.875(15) . ?
W6 O11 1.905(15) . ?
W6 O25 1.907(15) . ?
W6 O23 2.373(14) . ?
W7 O14 1.743(16) . ?
W7 O13 1.879(15) . ?
W7 O25 1.889(15) . ?
W7 O24 1.894(14) . ?
W7 O30 1.929(15) . ?
W7 O23 2.292(16) . ?
W8 O15 1.699(14) . ?
W8 O24 1.884(14) . ?
W8 O28 1.905(15) . ?
W8 O12 1.919(15) . ?
W8 O21 1.936(14) . ?
W8 O71 2.356(13) . ?
W9 O16 1.719(16) . ?
W9 O20 1.883(15) . ?
W9 O27 1.898(15) . ?
W9 O21 1.909(14) . ?
W9 O8 1.929(15) . ?
W9 O71 2.359(13) . ?
W10 O41 1.726(16) . ?
W10 O55 1.882(16) . ?
W10 O29 1.883(16) . ?
W10 O51 1.883(15) . ?
W10 O56 1.918(15) . ?
W10 O72 2.334(15) . ?
W11 O37 1.694(15) . ?
W11 O55 1.893(15) . ?
W11 O38 1.912(15) . ?
W11 O59 1.918(14) . ?
W11 O27 1.928(15) . ?
W11 O46 2.366(13) . ?
W12 O58 1.698(16) . ?
W12 O28 1.899(15) . ?
W12 O34 1.902(14) . ?
W12 O59 1.909(14) . ?
W12 O52 1.926(16) . ?
W12 O46 2.360(14) . ?
W13 O33 1.717(18) . ?
W13 O30 1.877(15) . ?
W13 O34 1.879(14) . ?
W13 O44 1.887(15) . ?
W13 O35 1.909(15) . ?
W13 O45 2.330(15) . ?
W14 O53 1.706(17) . ?
W14 O35 1.893(15) . ?
W14 O42 1.905(14) . ?
W14 O47 1.909(16) . ?
W14 O52 1.910(16) . ?
W14 O54 2.353(14) . ?
W15 O60 1.711(15) . ?
W15 O31 1.867(15) . ?
W15 O50 1.868(15) . ?
W15 O51 1.913(16) . ?
W15 O36 1.953(15) . ?
W15 O72 2.393(14) . ?
W16 O43 1.712(16) . ?
W16 O32 1.915(15) . ?
W16 O49 1.922(15) . ?
W16 O44 1.928(15) . ?
W16 O50 1.939(16) . ?
W16 O45 2.398(14) . ?
W17 O40 1.710(16) . ?
W17 O36 1.873(15) . ?
W17 O49 1.894(15) . ?
W17 O48 1.931(17) . ?
W17 O42 1.934(15) . ?
W17 O54 2.386(14) . ?
W18 O39 1.713(17) . ?
W18 O56 1.888(15) . ?
W18 O47 1.896(16) . ?
W18 O48 1.906(16) . ?
W18 O38 1.921(15) . ?
W18 O54 2.388(14) . ?
Ag1 N11 2.20(3) . ?
Ag1 N12 2.21(2) . ?
Ag1 O17 2.552(17) . ?
Ag1 O41 2.588(16) 4_656 ?
Ag2 N2 2.21(2) . ?
Ag2 N1 2.214(19) . ?
Ag3 N6 2.16(3) . ?
Ag3 N5 2.17(3) . ?
Ag4 N4 2.161(19) . ?
Ag4 N3 2.174(17) . ?
Ag4 O14 2.567(16) 8_565 ?
O14 Ag4 2.567(16) 8_566 ?
O41 Ag1 2.588(15) 4_646 ?
N1 C32 1.32(3) . ?
N1 C30 1.32(3) . ?
N2 C43 1.26(3) . ?
N2 C31 1.27(4) . ?
N3 C53 1.32(3) . ?
N3 C62 1.34(3) . ?
N4 C64 1.32(3) . ?
N4 C54 1.35(3) . ?
N5 C10 1.34(5) . ?
N5 C3 1.37(5) . ?
N6 C23 1.33(4) . ?
N6 C16 1.38(5) . ?
N7 C12 1.35(5) . ?
N7 C19 1.37(5) . ?
N8 C13 1.21(5) . ?
N8 C6 1.37(6) . ?
N9 C33 1.29(5) . ?
N9 C47 1.36(4) . ?
N10 C50 1.30(4) . ?
N10 C9 1.35(4) . ?
N11 C11 1.32(4) . ?
N11 C27 1.34(4) . ?
N12 C7 1.29(4) . ?
N12 C29 1.32(4) . ?
C1 C8 1.35(4) . ?
C1 C40 1.40(4) . ?
C1 C52 1.48(3) 8_565 ?
C2 C66 1.37(3) . ?
C2 C59 1.37(4) . ?
C2 C67 1.52(3) 7_655 ?
C3 C4 1.37(5) . ?
C3 H3A 0.9300 . ?
C4 C36 1.38(5) . ?
C4 H4A 0.9300 . ?
C5 C23 1.37(4) . ?
C5 C18 1.38(5) . ?
C5 H5A 0.9300 . ?
C6 C14 1.30(6) . ?
C6 H6A 0.9300 . ?
C7 C8 1.42(5) . ?
C7 H7A 0.9300 . ?
C8 H8A 0.9300 . ?
C9 C26 1.40(4) . ?
C9 H9A 0.9300 . ?
C10 C28 1.35(4) . ?
C10 H10A 0.9300 . ?
C11 C41 1.34(4) . ?
C11 H11A 0.9300 . ?
C12 C45 1.31(5) . ?
C12 H12A 0.9300 . ?
C13 C42 1.42(5) . ?
C13 H13A 0.9300 . ?
C14 C34 1.44(5) . ?
C14 H14A 0.9300 . ?
C15 C51 1.37(4) . ?
C15 C43 1.38(4) . ?
C15 H15A 0.9300 . ?
C16 C20 1.34(4) . ?
C16 H16A 0.9300 . ?
C17 C19 1.32(5) . ?
C17 C22 1.38(5) . ?
C17 H17A 0.9300 . ?
C18 C36 1.46(4) 7_656 ?
C18 C20 1.50(5) . ?
C19 H19A 0.9300 . ?
C20 H20A 0.9300 . ?
C22 C45 1.33(5) . ?
C22 C34 1.51(5) . ?
C23 H23A 0.9300 . ?
C25 C52 1.36(4) . ?
C25 C27 1.37(4) . ?
C25 H25A 0.9300 . ?
C26 C60 1.41(3) . ?
C26 H26A 0.9300 . ?
C27 H27A 0.9300 . ?
C28 C36 1.41(4) . ?
C28 H28A 0.9300 . ?
C29 C40 1.40(4) . ?
C29 H29A 0.9300 . ?
C30 C39 1.38(4) . ?
C30 H30A 0.9300 . ?
C31 C46 1.39(4) . ?
C31 H31A 0.9300 . ?
C32 C38 1.36(4) . ?
C32 H32A 0.9300 . ?
C33 C35 1.39(4) . ?
C33 H33A 0.9300 . ?
C34 C42 1.33(4) . ?
C35 C55 1.37(4) . ?
C35 H35A 0.9300 . ?
C36 C18 1.46(4) 7_655 ?
C37 C55 1.36(4) . ?
C37 C47 1.37(4) . ?
C37 H37A 0.9300 . ?
C38 C49 1.39(3) . ?
C38 H38A 0.9300 . ?
C39 C49 1.35(4) . ?
C39 H39A 0.9300 . ?
C40 H40A 0.9300 . ?
C41 C52 1.39(4) . ?
C41 H41A 0.9300 . ?
C42 H42A 0.9300 . ?
C43 H43A 0.9300 . ?
C45 H45A 0.9300 . ?
C46 C51 1.40(3) . ?
C46 H46A 0.9300 . ?
C47 H47A 0.9300 . ?
C49 C49 1.48(5) 5_666 ?
C50 C65 1.39(4) . ?
C50 H50A 0.9300 . ?
C51 C51 1.54(4) 5_667 ?
C52 C1 1.48(3) 8_566 ?
C53 C59 1.38(4) . ?
C53 H53A 0.9300 . ?
C54 C61 1.38(3) . ?
C54 H54A 0.9300 . ?
C55 C60 1.46(4) . ?
C59 H59A 0.9300 . ?
C60 C65 1.41(3) . ?
C61 C67 1.34(3) . ?
C61 H61A 0.9300 . ?
C62 C66 1.37(3) . ?
C62 H62A 0.9300 . ?
C63 C64 1.38(3) . ?
C63 C67 1.41(3) . ?
C63 H63A 0.9300 . ?
C64 H64A 0.9300 . ?
C65 H65A 0.9300 . ?
C66 H66A 0.9300 . ?
C67 C2 1.52(3) 7_656 ?

loop_
_geom_torsion_atom_site_label_1
_geom_torsion_atom_site_label_2
_geom_torsion_atom_site_label_3
_geom_torsion_atom_site_label_4
_geom_torsion
_geom_torsion_site_symmetry_1
_geom_torsion_site_symmetry_2
_geom_torsion_site_symmetry_3
_geom_torsion_site_symmetry_4
_geom_torsion_publ_flag
O1 W1 O2 W2 172.0(10) . . . . ?
O5 W1 O2 W2 70.5(10) . . . . ?
O10 W1 O2 W2 -11(2) . . . . ?
O11 W1 O2 W2 -86.7(10) . . . . ?
O9 W1 O2 W2 -2.3(9) . . . . ?
O3 W2 O2 W1 -169.9(10) . . . . ?
O12 W2 O2 W1 12(2) . . . . ?
O4 W2 O2 W1 -70.7(10) . . . . ?
O13 W2 O2 W1 86.4(10) . . . . ?
O9 W2 O2 W1 2.3(9) . . . . ?
O3 W2 O4 W3 174.4(10) . . . . ?
O12 W2 O4 W3 -83.5(10) . . . . ?
O2 W2 O4 W3 73.0(10) . . . . ?
O13 W2 O4 W3 -3(2) . . . . ?
O9 W2 O4 W3 -0.3(8) . . . . ?
O6 W3 O4 W2 -174.0(10) . . . . ?
O7 W3 O4 W2 8(2) . . . . ?
O8 W3 O4 W2 84.4(10) . . . . ?
O5 W3 O4 W2 -73.9(10) . . . . ?
O9 W3 O4 W2 0.3(9) . . . . ?
O1 W1 O5 W3 -173.1(10) . . . . ?
O2 W1 O5 W3 -71.8(9) . . . . ?
O10 W1 O5 W3 85.1(9) . . . . ?
O11 W1 O5 W3 11(2) . . . . ?
O9 W1 O5 W3 1.3(8) . . . . ?
O6 W3 O5 W1 173.0(9) . . . . ?
O7 W3 O5 W1 -85.2(9) . . . . ?
O8 W3 O5 W1 -6(2) . . . . ?
O4 W3 O5 W1 72.8(9) . . . . ?
O9 W3 O5 W1 -1.3(8) . . . . ?
O6 W3 O7 W4 -131.4(19) . . . . ?
O8 W3 O7 W4 -30.4(19) . . . . ?
O4 W3 O7 W4 46(3) . . . . ?
O5 W3 O7 W4 127.8(19) . . . . ?
O9 W3 O7 W4 53.9(19) . . . . ?
O17 W4 O7 W3 131.1(19) . . . . ?
O29 W4 O7 W3 -33(4) . . . . ?
O19 W4 O7 W3 -128.7(19) . . . . ?
O20 W4 O7 W3 31.4(19) . . . . ?
O22 W4 O7 W3 -54.2(19) . . . . ?
O6 W3 O8 W9 126.1(17) . . . . ?
O7 W3 O8 W9 25.1(17) . . . . ?
O4 W3 O8 W9 -133.3(17) . . . . ?
O5 W3 O8 W9 -55(3) . . . . ?
O9 W3 O8 W9 -59.4(17) . . . . ?
O16 W9 O8 W3 -127.6(17) . . . . ?
O20 W9 O8 W3 -25.4(17) . . . . ?
O27 W9 O8 W3 50(3) . . . . ?
O21 W9 O8 W3 132.8(17) . . . . ?
O71 W9 O8 W3 59.3(17) . . . . ?
O22 P1 O9 W3 59.6(11) . . . . ?
O71 P1 O9 W3 -60.7(11) . . . . ?
O23 P1 O9 W3 -179.7(9) . . . . ?
O22 P1 O9 W2 -179.3(9) . . . . ?
O71 P1 O9 W2 60.4(10) . . . . ?
O23 P1 O9 W2 -58.6(11) . . . . ?
O22 P1 O9 W1 -60.1(11) . . . . ?
O71 P1 O9 W1 179.5(8) . . . . ?
O23 P1 O9 W1 60.5(11) . . . . ?
O6 W3 O9 P1 -179(100) . . . . ?
O7 W3 O9 P1 -41.5(10) . . . . ?
O8 W3 O9 P1 44.9(10) . . . . ?
O4 W3 O9 P1 135.5(11) . . . . ?
O5 W3 O9 P1 -133.4(11) . . . . ?
O6 W3 O9 W2 45(5) . . . . ?
O7 W3 O9 W2 -177.2(6) . . . . ?
O8 W3 O9 W2 -90.8(6) . . . . ?
O4 W3 O9 W2 -0.2(6) . . . . ?
O5 W3 O9 W2 90.9(6) . . . . ?
O6 W3 O9 W1 -45(5) . . . . ?
O7 W3 O9 W1 92.8(6) . . . . ?
O8 W3 O9 W1 179.1(6) . . . . ?
O4 W3 O9 W1 -90.3(6) . . . . ?
O5 W3 O9 W1 0.9(5) . . . . ?
O3 W2 O9 P1 -170(4) . . . . ?
O12 W2 O9 P1 -43.5(10) . . . . ?
O4 W2 O9 P1 -135.4(11) . . . . ?
O2 W2 O9 P1 132.4(11) . . . . ?
O13 W2 O9 P1 43.3(9) . . . . ?
O3 W2 O9 W3 -35(4) . . . . ?
O12 W2 O9 W3 92.1(6) . . . . ?
O4 W2 O9 W3 0.2(6) . . . . ?
O2 W2 O9 W3 -92.0(6) . . . . ?
O13 W2 O9 W3 179.0(6) . . . . ?
O3 W2 O9 W1 56(4) . . . . ?
O12 W2 O9 W1 -177.5(6) . . . . ?
O4 W2 O9 W1 90.7(6) . . . . ?
O2 W2 O9 W1 -1.5(6) . . . . ?
O13 W2 O9 W1 -90.6(5) . . . . ?
O1 W1 O9 P1 180(100) . . . . ?
O5 W1 O9 P1 134.0(11) . . . . ?
O2 W1 O9 P1 -133.0(11) . . . . ?
O10 W1 O9 P1 43.5(10) . . . . ?
O11 W1 O9 P1 -42.1(10) . . . . ?
O1 W1 O9 W3 45(5) . . . . ?
O5 W1 O9 W3 -0.9(5) . . . . ?
O2 W1 O9 W3 92.2(6) . . . . ?
O10 W1 O9 W3 -91.3(6) . . . . ?
O11 W1 O9 W3 -177.0(6) . . . . ?
O1 W1 O9 W2 -45(5) . . . . ?
O5 W1 O9 W2 -91.5(6) . . . . ?
O2 W1 O9 W2 1.6(6) . . . . ?
O10 W1 O9 W2 178.1(6) . . . . ?
O11 W1 O9 W2 92.4(6) . . . . ?
O18 W5 O10 W1 -128.3(19) . . . . ?
O19 W5 O10 W1 130.8(19) . . . . ?
O31 W5 O10 W1 43(3) . . . . ?
O26 W5 O10 W1 -25.8(19) . . . . ?
O22 W5 O10 W1 58.3(19) . . . . ?
O1 W1 O10 W5 125.8(19) . . . . ?
O5 W1 O10 W5 -132.6(19) . . . . ?
O2 W1 O10 W5 -51(3) . . . . ?
O11 W1 O10 W5 25.3(19) . . . . ?
O9 W1 O10 W5 -59.6(19) . . . . ?
O73 W6 O11 W1 133.1(17) . . . . ?
O26 W6 O11 W1 29.7(17) . . . . ?
O32 W6 O11 W1 -44(3) . . . . ?
O25 W6 O11 W1 -129.5(17) . . . . ?
O23 W6 O11 W1 -57.9(16) . . . . ?
O1 W1 O11 W6 -128.8(17) . . . . ?
O5 W1 O11 W6 47(3) . . . . ?
O2 W1 O11 W6 129.6(17) . . . . ?
O10 W1 O11 W6 -27.7(17) . . . . ?
O9 W1 O11 W6 56.4(16) . . . . ?
O3 W2 O12 W8 -129.5(18) . . . . ?
O4 W2 O12 W8 130.8(18) . . . . ?
O2 W2 O12 W8 48(3) . . . . ?
O13 W2 O12 W8 -25.9(18) . . . . ?
O9 W2 O12 W8 58.0(17) . . . . ?
O15 W8 O12 W2 128.3(18) . . . . ?
O24 W8 O12 W2 26.4(18) . . . . ?
O28 W8 O12 W2 -51(3) . . . . ?
O21 W8 O12 W2 -131.8(18) . . . . ?
O71 W8 O12 W2 -58.7(17) . . . . ?
O14 W7 O13 W2 -130.4(17) . . . . ?
O25 W7 O13 W2 130.2(17) . . . . ?
O24 W7 O13 W2 -28.6(16) . . . . ?
O30 W7 O13 W2 37(4) . . . . ?
O23 W7 O13 W2 56.6(16) . . . . ?
O3 W2 O13 W7 128.9(17) . . . . ?
O12 W2 O13 W7 27.5(16) . . . . ?
O4 W2 O13 W7 -53(3) . . . . ?
O2 W2 O13 W7 -129.8(17) . . . . ?
O9 W2 O13 W7 -56.3(16) . . . . ?
O13 W7 O14 Ag4 -28(2) . . . 8_566 ?
O25 W7 O14 Ag4 64(2) . . . 8_566 ?
O24 W7 O14 Ag4 -117(2) . . . 8_566 ?
O30 W7 O14 Ag4 155(2) . . . 8_566 ?
O23 W7 O14 Ag4 65(6) . . . 8_566 ?
O29 W4 O17 Ag1 -165.9(9) . . . . ?
O19 W4 O17 Ag1 -72.6(10) . . . . ?
O20 W4 O17 Ag1 103.9(9) . . . . ?
O7 W4 O17 Ag1 18.3(10) . . . . ?
O22 W4 O17 Ag1 -60(8) . . . . ?
N11 Ag1 O17 W4 65.1(12) . . . . ?
N12 Ag1 O17 W4 -113.2(12) . . . . ?
O41 Ag1 O17 W4 -23.4(16) 4_656 . . . ?
O17 W4 O19 W5 -177.7(10) . . . . ?
O29 W4 O19 W5 -79.1(10) . . . . ?
O20 W4 O19 W5 12(3) . . . . ?
O7 W4 O19 W5 85.3(10) . . . . ?
O22 W4 O19 W5 3.6(9) . . . . ?
O18 W5 O19 W4 176.3(10) . . . . ?
O10 W5 O19 W4 -84.2(10) . . . . ?
O31 W5 O19 W4 77.7(10) . . . . ?
O26 W5 O19 W4 -5(2) . . . . ?
O22 W5 O19 W4 -3.5(8) . . . . ?
O16 W9 O20 W4 127.0(19) . . . . ?
O27 W9 O20 W4 -133.7(19) . . . . ?
O21 W9 O20 W4 -47(3) . . . . ?
O8 W9 O20 W4 31.0(19) . . . . ?
O71 W9 O20 W4 -50.5(18) . . . . ?
O17 W4 O20 W9 -128.0(19) . . . . ?
O29 W4 O20 W9 134.0(19) . . . . ?
O19 W4 O20 W9 42(3) . . . . ?
O7 W4 O20 W9 -31.9(19) . . . . ?
O22 W4 O20 W9 50.5(19) . . . . ?
O16 W9 O21 W8 179.3(9) . . . . ?
O20 W9 O21 W8 -7(2) . . . . ?
O27 W9 O21 W8 80.4(9) . . . . ?
O8 W9 O21 W8 -84.0(9) . . . . ?
O71 W9 O21 W8 -2.9(7) . . . . ?
O15 W8 O21 W9 -177.7(9) . . . . ?
O24 W8 O21 W9 7(2) . . . . ?
O28 W8 O21 W9 -79.6(9) . . . . ?
O12 W8 O21 W9 84.6(9) . . . . ?
O71 W8 O21 W9 2.9(7) . . . . ?
O71 P1 O22 W4 53.1(13) . . . . ?
O23 P1 O22 W4 179.3(9) . . . . ?
O9 P1 O22 W4 -63.7(12) . . . . ?
O71 P1 O22 W5 179.3(9) . . . . ?
O23 P1 O22 W5 -54.5(13) . . . . ?
O9 P1 O22 W5 62.5(12) . . . . ?
O17 W4 O22 P1 126(7) . . . . ?
O29 W4 O22 P1 -127.9(12) . . . . ?
O19 W4 O22 P1 138.4(13) . . . . ?
O20 W4 O22 P1 -38.5(11) . . . . ?
O7 W4 O22 P1 46.5(11) . . . . ?
O17 W4 O22 W5 -15(8) . . . . ?
O29 W4 O22 W5 91.3(6) . . . . ?
O19 W4 O22 W5 -2.3(6) . . . . ?
O20 W4 O22 W5 -179.3(6) . . . . ?
O7 W4 O22 W5 -94.2(6) . . . . ?
O18 W5 O22 P1 -140(5) . . . . ?
O10 W5 O22 P1 -45.6(11) . . . . ?
O19 W5 O22 P1 -138.1(13) . . . . ?
O31 W5 O22 P1 129.8(12) . . . . ?
O26 W5 O22 P1 41.5(11) . . . . ?
O18 W5 O22 W4 0(6) . . . . ?
O10 W5 O22 W4 94.8(6) . . . . ?
O19 W5 O22 W4 2.3(6) . . . . ?
O31 W5 O22 W4 -89.8(6) . . . . ?
O26 W5 O22 W4 -178.1(6) . . . . ?
O22 P1 O23 W7 -179.1(9) . . . . ?
O71 P1 O23 W7 -52.6(12) . . . . ?
O9 P1 O23 W7 63.3(11) . . . . ?
O22 P1 O23 W6 50.1(12) . . . . ?
O71 P1 O23 W6 176.6(8) . . . . ?
O9 P1 O23 W6 -67.5(11) . . . . ?
O14 W7 O23 P1 -142(5) . . . . ?
O13 W7 O23 P1 -48.1(10) . . . . ?
O25 W7 O23 P1 -140.5(11) . . . . ?
O24 W7 O23 P1 39.5(10) . . . . ?
O30 W7 O23 P1 127.1(11) . . . . ?
O14 W7 O23 W6 0(5) . . . . ?
O13 W7 O23 W6 94.6(5) . . . . ?
O25 W7 O23 W6 2.1(5) . . . . ?
O24 W7 O23 W6 -177.8(6) . . . . ?
O30 W7 O23 W6 -90.2(6) . . . . ?
O73 W6 O23 P1 134(4) . . . . ?
O26 W6 O23 P1 -35.7(11) . . . . ?
O32 W6 O23 P1 -125.4(11) . . . . ?
O11 W6 O23 P1 50.9(10) . . . . ?
O25 W6 O23 P1 142.0(12) . . . . ?
O73 W6 O23 W7 -10(4) . . . . ?
O26 W6 O23 W7 -179.9(6) . . . . ?
O32 W6 O23 W7 90.4(6) . . . . ?
O11 W6 O23 W7 -93.3(6) . . . . ?
O25 W6 O23 W7 -2.2(5) . . . . ?
O15 W8 O24 W7 -127.0(18) . . . . ?
O28 W8 O24 W7 134.4(18) . . . . ?
O12 W8 O24 W7 -29.9(18) . . . . ?
O21 W8 O24 W7 48(3) . . . . ?
O71 W8 O24 W7 52.2(18) . . . . ?
O14 W7 O24 W8 127.8(18) . . . . ?
O13 W7 O24 W8 30.9(18) . . . . ?
O25 W7 O24 W8 -53(3) . . . . ?
O30 W7 O24 W8 -136.3(18) . . . . ?
O23 W7 O24 W8 -52.4(18) . . . . ?
O14 W7 O25 W6 176.6(10) . . . . ?
O13 W7 O25 W6 -85.9(10) . . . . ?
O24 W7 O25 W6 -3(2) . . . . ?
O30 W7 O25 W6 80.0(10) . . . . ?
O23 W7 O25 W6 -3.2(8) . . . . ?
O73 W6 O25 W7 -178.4(10) . . . . ?
O26 W6 O25 W7 9(2) . . . . ?
O32 W6 O25 W7 -79.4(10) . . . . ?
O11 W6 O25 W7 84.7(10) . . . . ?
O23 W6 O25 W7 3.1(8) . . . . ?
O73 W6 O26 W5 -127.7(17) . . . . ?
O32 W6 O26 W5 133.3(18) . . . . ?
O11 W6 O26 W5 -31.3(17) . . . . ?
O25 W6 O26 W5 45(3) . . . . ?
O23 W6 O26 W5 50.3(17) . . . . ?
O18 W5 O26 W6 128.9(17) . . . . ?
O10 W5 O26 W6 30.2(17) . . . . ?
O19 W5 O26 W6 -50(3) . . . . ?
O31 W5 O26 W6 -132.9(17) . . . . ?
O22 W5 O26 W6 -51.2(17) . . . . ?
O16 W9 O27 W11 105(3) . . . . ?
O20 W9 O27 W11 2(3) . . . . ?
O21 W9 O27 W11 -156(3) . . . . ?
O8 W9 O27 W11 -73(4) . . . . ?
O71 W9 O27 W11 -82(3) . . . . ?
O37 W11 O27 W9 -106(3) . . . . ?
O55 W11 O27 W9 -1(3) . . . . ?
O38 W11 O27 W9 74(4) . . . . ?
O59 W11 O27 W9 155(3) . . . . ?
O46 W11 O27 W9 82(3) . . . . ?
O58 W12 O28 W8 104(3) . . . . ?
O34 W12 O28 W8 1(3) . . . . ?
O59 W12 O28 W8 -157(3) . . . . ?
O52 W12 O28 W8 -69(4) . . . . ?
O46 W12 O28 W8 -83(3) . . . . ?
O15 W8 O28 W12 -103(3) . . . . ?
O24 W8 O28 W12 -1(3) . . . . ?
O12 W8 O28 W12 76(4) . . . . ?
O21 W8 O28 W12 157(3) . . . . ?
O71 W8 O28 W12 84(3) . . . . ?
O17 W4 O29 W10 -102(3) . . . . ?
O19 W4 O29 W10 157(3) . . . . ?
O20 W4 O29 W10 -2(3) . . . . ?
O7 W4 O29 W10 62(5) . . . . ?
O22 W4 O29 W10 83(3) . . . . ?
O41 W10 O29 W4 103(3) . . . . ?
O55 W10 O29 W4 1(3) . . . . ?
O51 W10 O29 W4 -157(3) . . . . ?
O56 W10 O29 W4 -65(4) . . . . ?
O72 W10 O29 W4 -83(3) . . . . ?
O33 W13 O30 W7 -113(3) . . . . ?
O34 W13 O30 W7 -12(3) . . . . ?
O44 W13 O30 W7 147(3) . . . . ?
O35 W13 O30 W7 55(5) . . . . ?
O45 W13 O30 W7 73(3) . . . . ?
O14 W7 O30 W13 114(3) . . . . ?
O13 W7 O30 W13 -53(5) . . . . ?
O25 W7 O30 W13 -146(3) . . . . ?
O24 W7 O30 W13 13(3) . . . . ?
O23 W7 O30 W13 -73(3) . . . . ?
O60 W15 O31 W5 -106(3) . . . . ?
O50 W15 O31 W5 -4(3) . . . . ?
O51 W15 O31 W5 153(3) . . . . ?
O36 W15 O31 W5 64(4) . . . . ?
O72 W15 O31 W5 82(3) . . . . ?
O18 W5 O31 W15 106(3) . . . . ?
O10 W5 O31 W15 -66(4) . . . . ?
O19 W5 O31 W15 -153(3) . . . . ?
O26 W5 O31 W15 3(3) . . . . ?
O22 W5 O31 W15 -81(3) . . . . ?
O73 W6 O32 W16 -106(3) . . . . ?
O26 W6 O32 W16 -2(3) . . . . ?
O11 W6 O32 W16 71(4) . . . . ?
O25 W6 O32 W16 156(3) . . . . ?
O23 W6 O32 W16 85(3) . . . . ?
O43 W16 O32 W6 105(3) . . . . ?
O49 W16 O32 W6 -69(4) . . . . ?
O44 W16 O32 W6 -156(3) . . . . ?
O50 W16 O32 W6 2(3) . . . . ?
O45 W16 O32 W6 -84(3) . . . . ?
O33 W13 O34 W12 -126.9(19) . . . . ?
O30 W13 O34 W12 135.9(19) . . . . ?
O44 W13 O34 W12 48(3) . . . . ?
O35 W13 O34 W12 -30.7(18) . . . . ?
O45 W13 O34 W12 51.1(18) . . . . ?
O58 W12 O34 W13 127.6(18) . . . . ?
O28 W12 O34 W13 -134.4(19) . . . . ?
O59 W12 O34 W13 -47(3) . . . . ?
O52 W12 O34 W13 31.3(18) . . . . ?
O46 W12 O34 W13 -51.7(18) . . . . ?
O53 W14 O35 W13 -134.0(18) . . . . ?
O42 W14 O35 W13 126.2(18) . . . . ?
O47 W14 O35 W13 41(3) . . . . ?
O52 W14 O35 W13 -33.5(18) . . . . ?
O54 W14 O35 W13 52.8(18) . . . . ?
O33 W13 O35 W14 133.4(18) . . . . ?
O30 W13 O35 W14 -35(4) . . . . ?
O34 W13 O35 W14 32.7(18) . . . . ?
O44 W13 O35 W14 -126.7(18) . . . . ?
O45 W13 O35 W14 -52.8(18) . . . . ?
O40 W17 O36 W15 -127.9(17) . . . . ?
O49 W17 O36 W15 -25.4(17) . . . . ?
O48 W17 O36 W15 131.5(17) . . . . ?
O42 W17 O36 W15 53(3) . . . . ?
O54 W17 O36 W15 58.9(16) . . . . ?
O60 W15 O36 W17 129.5(17) . . . . ?
O31 W15 O36 W17 -41(3) . . . . ?
O50 W15 O36 W17 28.1(17) . . . . ?
O51 W15 O36 W17 -131.1(17) . . . . ?
O72 W15 O36 W17 -59.0(16) . . . . ?
O37 W11 O38 W18 131.0(17) . . . . ?
O55 W11 O38 W18 26.6(17) . . . . ?
O59 W11 O38 W18 -130.1(17) . . . . ?
O27 W11 O38 W18 -49(3) . . . . ?
O46 W11 O38 W18 -56.8(17) . . . . ?
O39 W18 O38 W11 -130.4(17) . . . . ?
O56 W18 O38 W11 -28.3(17) . . . . ?
O47 W18 O38 W11 128.7(17) . . . . ?
O48 W18 O38 W11 49(3) . . . . ?
O54 W18 O38 W11 56.2(17) . . . . ?
O55 W10 O41 Ag1 -97.7(8) . . . 4_646 ?
O29 W10 O41 Ag1 173.6(8) . . . 4_646 ?
O51 W10 O41 Ag1 82.1(8) . . . 4_646 ?
O56 W10 O41 Ag1 -9.5(9) . . . 4_646 ?
O72 W10 O41 Ag1 101(6) . . . 4_646 ?
O53 W14 O42 W17 172.7(9) . . . . ?
O35 W14 O42 W17 -84.8(9) . . . . ?
O47 W14 O42 W17 72.6(10) . . . . ?
O52 W14 O42 W17 -6(2) . . . . ?
O54 W14 O42 W17 -0.4(8) . . . . ?
O40 W17 O42 W14 -172.5(10) . . . . ?
O36 W17 O42 W14 6(2) . . . . ?
O49 W17 O42 W14 84.9(10) . . . . ?
O48 W17 O42 W14 -72.5(9) . . . . ?
O54 W17 O42 W14 0.4(8) . . . . ?
O33 W13 O44 W16 -178.6(10) . . . . ?
O30 W13 O44 W16 -81.4(10) . . . . ?
O34 W13 O44 W16 7(2) . . . . ?
O35 W13 O44 W16 84.0(10) . . . . ?
O45 W13 O44 W16 3.2(8) . . . . ?
O43 W16 O44 W13 178.1(10) . . . . ?
O32 W16 O44 W13 79.5(10) . . . . ?
O49 W16 O44 W13 -84.0(10) . . . . ?
O50 W16 O44 W13 -6(2) . . . . ?
O45 W16 O44 W13 -3.1(8) . . . . ?
O72 P2 O45 W13 177.9(9) . . . . ?
O46 P2 O45 W13 51.7(12) . . . . ?
O54 P2 O45 W13 -65.2(12) . . . . ?
O72 P2 O45 W16 -52.0(13) . . . . ?
O46 P2 O45 W16 -178.2(9) . . . . ?
O54 P2 O45 W16 65.0(11) . . . . ?
O33 W13 O45 P2 124(6) . . . . ?
O30 W13 O45 P2 -128.0(11) . . . . ?
O34 W13 O45 P2 -38.2(11) . . . . ?
O44 W13 O45 P2 140.5(12) . . . . ?
O35 W13 O45 P2 47.5(11) . . . . ?
O33 W13 O45 W16 -18(6) . . . . ?
O30 W13 O45 W16 89.4(6) . . . . ?
O34 W13 O45 W16 179.2(6) . . . . ?
O44 W13 O45 W16 -2.1(6) . . . . ?
O35 W13 O45 W16 -95.1(6) . . . . ?
O43 W16 O45 P2 -134(4) . . . . ?
O32 W16 O45 P2 126.8(11) . . . . ?
O49 W16 O45 P2 -48.9(11) . . . . ?
O44 W16 O45 P2 -141.7(12) . . . . ?
O50 W16 O45 P2 37.2(11) . . . . ?
O43 W16 O45 W13 10(5) . . . . ?
O32 W16 O45 W13 -89.4(6) . . . . ?
O49 W16 O45 W13 94.9(6) . . . . ?
O44 W16 O45 W13 2.1(5) . . . . ?
O50 W16 O45 W13 -179.0(6) . . . . ?
O72 P2 O46 W12 -179.0(9) . . . . ?
O45 P2 O46 W12 -52.0(12) . . . . ?
O54 P2 O46 W12 64.7(11) . . . . ?
O72 P2 O46 W11 52.9(12) . . . . ?
O45 P2 O46 W11 179.9(9) . . . . ?
O54 P2 O46 W11 -63.4(11) . . . . ?
O58 W12 O46 P2 -135(5) . . . . ?
O28 W12 O46 P2 128.3(11) . . . . ?
O34 W12 O46 P2 39.1(10) . . . . ?
O59 W12 O46 P2 -139.1(11) . . . . ?
O52 W12 O46 P2 -47.8(10) . . . . ?
O58 W12 O46 W11 7(5) . . . . ?
O28 W12 O46 W11 -90.2(6) . . . . ?
O34 W12 O46 W11 -179.4(6) . . . . ?
O59 W12 O46 W11 2.4(5) . . . . ?
O52 W12 O46 W11 93.7(6) . . . . ?
O37 W11 O46 P2 141(4) . . . . ?
O55 W11 O46 P2 -40.6(10) . . . . ?
O38 W11 O46 P2 48.0(10) . . . . ?
O59 W11 O46 P2 139.3(11) . . . . ?
O27 W11 O46 P2 -130.0(11) . . . . ?
O37 W11 O46 W12 0(5) . . . . ?
O55 W11 O46 W12 177.8(6) . . . . ?
O38 W11 O46 W12 -93.7(6) . . . . ?
O59 W11 O46 W12 -2.4(5) . . . . ?
O27 W11 O46 W12 88.4(5) . . . . ?
O39 W18 O47 W14 170.8(10) . . . . ?
O56 W18 O47 W14 -13(2) . . . . ?
O48 W18 O47 W14 70.4(10) . . . . ?
O38 W18 O47 W14 -87.0(10) . . . . ?
O54 W18 O47 W14 -2.3(8) . . . . ?
O53 W14 O47 W18 -170.4(10) . . . . ?
O35 W14 O47 W18 15(2) . . . . ?
O42 W14 O47 W18 -71.3(10) . . . . ?
O52 W14 O47 W18 88.4(10) . . . . ?
O54 W14 O47 W18 2.4(8) . . . . ?
O39 W18 O48 W17 -171.7(11) . . . . ?
O56 W18 O48 W17 85.5(11) . . . . ?
O47 W18 O48 W17 -70.6(11) . . . . ?
O38 W18 O48 W17 9(3) . . . . ?
O54 W18 O48 W17 1.4(9) . . . . ?
O40 W17 O48 W18 171.2(12) . . . . ?
O36 W17 O48 W18 -85.4(11) . . . . ?
O49 W17 O48 W18 -5(3) . . . . ?
O42 W17 O48 W18 71.2(11) . . . . ?
O54 W17 O48 W18 -1.4(9) . . . . ?
O40 W17 O49 W16 127.5(19) . . . . ?
O36 W17 O49 W16 24.4(19) . . . . ?
O48 W17 O49 W16 -57(3) . . . . ?
O42 W17 O49 W16 -132.2(19) . . . . ?
O54 W17 O49 W16 -59.7(19) . . . . ?
O43 W16 O49 W17 -128.9(19) . . . . ?
O32 W16 O49 W17 45(4) . . . . ?
O44 W16 O49 W17 131.5(19) . . . . ?
O50 W16 O49 W17 -26.8(19) . . . . ?
O45 W16 O49 W17 59.9(19) . . . . ?
O60 W15 O50 W16 -132.7(18) . . . . ?
O31 W15 O50 W16 127.8(18) . . . . ?
O51 W15 O50 W16 31(3) . . . . ?
O36 W15 O50 W16 -37.1(17) . . . . ?
O72 W15 O50 W16 43.5(17) . . . . ?
O43 W16 O50 W15 134.4(18) . . . . ?
O32 W16 O50 W15 -126.9(18) . . . . ?
O49 W16 O50 W15 37.4(18) . . . . ?
O44 W16 O50 W15 -41(3) . . . . ?
O45 W16 O50 W15 -44.2(17) . . . . ?
O41 W10 O51 W15 171.7(10) . . . . ?
O55 W10 O51 W15 -9(2) . . . . ?
O29 W10 O51 W15 75.4(10) . . . . ?
O56 W10 O51 W15 -89.3(10) . . . . ?
O72 W10 O51 W15 -6.2(8) . . . . ?
O60 W15 O51 W10 -176.9(10) . . . . ?
O31 W15 O51 W10 -76.8(10) . . . . ?
O50 W15 O51 W10 19(2) . . . . ?
O36 W15 O51 W10 86.9(10) . . . . ?
O72 W15 O51 W10 6.2(8) . . . . ?
O53 W14 O52 W12 133.1(16) . . . . ?
O35 W14 O52 W12 31.7(16) . . . . ?
O42 W14 O52 W12 -48(3) . . . . ?
O47 W14 O52 W12 -126.5(16) . . . . ?
O54 W14 O52 W12 -53.6(16) . . . . ?
O58 W12 O52 W14 -133.9(16) . . . . ?
O28 W12 O52 W14 39(3) . . . . ?
O34 W12 O52 W14 -31.4(16) . . . . ?
O59 W12 O52 W14 126.9(16) . . . . ?
O46 W12 O52 W14 53.3(16) . . . . ?
O72 P2 O54 W14 -179.9(8) . . . . ?
O45 P2 O54 W14 58.9(10) . . . . ?
O46 P2 O54 W14 -60.6(10) . . . . ?
O72 P2 O54 W17 60.5(11) . . . . ?
O45 P2 O54 W17 -60.7(11) . . . . ?
O46 P2 O54 W17 179.8(8) . . . . ?
O72 P2 O54 W18 -59.9(11) . . . . ?
O45 P2 O54 W18 179.0(8) . . . . ?
O46 P2 O54 W18 59.5(11) . . . . ?
O53 W14 O54 P2 -178(3) . . . . ?
O35 W14 O54 P2 -41.4(9) . . . . ?
O42 W14 O54 P2 -134.0(10) . . . . ?
O47 W14 O54 P2 133.7(10) . . . . ?
O52 W14 O54 P2 44.0(9) . . . . ?
O53 W14 O54 W17 -44(4) . . . . ?
O35 W14 O54 W17 92.8(5) . . . . ?
O42 W14 O54 W17 0.3(5) . . . . ?
O47 W14 O54 W17 -92.0(6) . . . . ?
O52 W14 O54 W17 178.2(6) . . . . ?
O53 W14 O54 W18 46(4) . . . . ?
O35 W14 O54 W18 -176.7(6) . . . . ?
O42 W14 O54 W18 90.7(6) . . . . ?
O47 W14 O54 W18 -1.6(5) . . . . ?
O52 W14 O54 W18 -91.3(5) . . . . ?
O40 W17 O54 P2 179(100) . . . . ?
O36 W17 O54 P2 -43.8(10) . . . . ?
O49 W17 O54 P2 44.3(10) . . . . ?
O48 W17 O54 P2 -134.5(11) . . . . ?
O42 W17 O54 P2 133.8(11) . . . . ?
O40 W17 O54 W14 44(4) . . . . ?
O36 W17 O54 W14 -177.9(6) . . . . ?
O49 W17 O54 W14 -89.9(6) . . . . ?
O48 W17 O54 W14 91.4(7) . . . . ?
O42 W17 O54 W14 -0.3(5) . . . . ?
O40 W17 O54 W18 -46(4) . . . . ?
O36 W17 O54 W18 91.7(6) . . . . ?
O49 W17 O54 W18 179.7(6) . . . . ?
O48 W17 O54 W18 1.0(6) . . . . ?
O42 W17 O54 W18 -90.7(6) . . . . ?
O39 W18 O54 P2 -179(100) . . . . ?
O56 W18 O54 P2 42.6(10) . . . . ?
O47 W18 O54 P2 -132.8(11) . . . . ?
O48 W18 O54 P2 133.7(11) . . . . ?
O38 W18 O54 P2 -43.4(10) . . . . ?
O39 W18 O54 W14 -45(4) . . . . ?
O56 W18 O54 W14 177.0(6) . . . . ?
O47 W18 O54 W14 1.6(5) . . . . ?
O48 W18 O54 W14 -91.9(7) . . . . ?
O38 W18 O54 W14 91.0(6) . . . . ?
O39 W18 O54 W17 46(4) . . . . ?
O56 W18 O54 W17 -92.1(5) . . . . ?
O47 W18 O54 W17 92.5(6) . . . . ?
O48 W18 O54 W17 -1.0(6) . . . . ?
O38 W18 O54 W17 -178.1(6) . . . . ?
O41 W10 O55 W11 124.3(17) . . . . ?
O29 W10 O55 W11 -139.9(18) . . . . ?
O51 W10 O55 W11 -55(3) . . . . ?
O56 W10 O55 W11 26.0(17) . . . . ?
O72 W10 O55 W11 -57.6(17) . . . . ?
O37 W11 O55 W10 -122.4(17) . . . . ?
O38 W11 O55 W10 -25.1(18) . . . . ?
O59 W11 O55 W10 58(3) . . . . ?
O27 W11 O55 W10 140.0(18) . . . . ?
O46 W11 O55 W10 57.9(17) . . . . ?
O39 W18 O56 W10 134.9(17) . . . . ?
O47 W18 O56 W10 -41(3) . . . . ?
O48 W18 O56 W10 -124.4(17) . . . . ?
O38 W18 O56 W10 33.1(17) . . . . ?
O54 W18 O56 W10 -51.5(17) . . . . ?
O41 W10 O56 W18 -133.9(17) . . . . ?
O55 W10 O56 W18 -32.5(17) . . . . ?
O29 W10 O56 W18 35(3) . . . . ?
O51 W10 O56 W18 125.6(17) . . . . ?
O72 W10 O56 W18 52.0(17) . . . . ?
O58 W12 O59 W11 177.1(9) . . . . ?
O28 W12 O59 W11 78.7(9) . . . . ?
O34 W12 O59 W11 -8(2) . . . . ?
O52 W12 O59 W11 -86.0(9) . . . . ?
O46 W12 O59 W11 -3.5(7) . . . . ?
O37 W11 O59 W12 -176.3(9) . . . . ?
O55 W11 O59 W12 4(2) . . . . ?
O38 W11 O59 W12 86.1(9) . . . . ?
O27 W11 O59 W12 -78.7(9) . . . . ?
O46 W11 O59 W12 3.4(7) . . . . ?
O22 P1 O71 W8 177.7(9) . . . . ?
O23 P1 O71 W8 51.0(11) . . . . ?
O9 P1 O71 W8 -64.8(11) . . . . ?
O22 P1 O71 W9 -53.4(12) . . . . ?
O23 P1 O71 W9 179.9(8) . . . . ?
O9 P1 O71 W9 64.1(11) . . . . ?
O15 W8 O71 P1 135(5) . . . . ?
O24 W8 O71 P1 -38.4(10) . . . . ?
O28 W8 O71 P1 -129.4(10) . . . . ?
O12 W8 O71 P1 48.5(10) . . . . ?
O21 W8 O71 P1 140.1(11) . . . . ?
O15 W8 O71 W9 -7(5) . . . . ?
O24 W8 O71 W9 179.5(6) . . . . ?
O28 W8 O71 W9 88.5(6) . . . . ?
O12 W8 O71 W9 -93.5(5) . . . . ?
O21 W8 O71 W9 -2.0(5) . . . . ?
O16 W9 O71 P1 -122(5) . . . . ?
O20 W9 O71 P1 38.6(10) . . . . ?
O27 W9 O71 P1 129.4(10) . . . . ?
O21 W9 O71 P1 -139.9(11) . . . . ?
O8 W9 O71 P1 -48.1(10) . . . . ?
O16 W9 O71 W8 20(5) . . . . ?
O20 W9 O71 W8 -179.5(6) . . . . ?
O27 W9 O71 W8 -88.7(6) . . . . ?
O21 W9 O71 W8 2.0(5) . . . . ?
O8 W9 O71 W8 93.8(6) . . . . ?
O45 P2 O72 W10 -178.9(9) . . . . ?
O46 P2 O72 W10 -52.7(13) . . . . ?
O54 P2 O72 W10 63.9(12) . . . . ?
O45 P2 O72 W15 51.5(13) . . . . ?
O46 P2 O72 W15 177.6(9) . . . . ?
O54 P2 O72 W15 -65.8(12) . . . . ?
O41 W10 O72 P2 -158(5) . . . . ?
O55 W10 O72 P2 40.2(11) . . . . ?
O29 W10 O72 P2 128.5(12) . . . . ?
O51 W10 O72 P2 -138.8(12) . . . . ?
O56 W10 O72 P2 -46.9(11) . . . . ?
O41 W10 O72 W15 -15(6) . . . . ?
O55 W10 O72 W15 -176.9(6) . . . . ?
O29 W10 O72 W15 -88.6(6) . . . . ?
O51 W10 O72 W15 4.1(6) . . . . ?
O56 W10 O72 W15 96.0(6) . . . . ?
O60 W15 O72 P2 119(4) . . . . ?
O31 W15 O72 P2 -126.0(12) . . . . ?
O50 W15 O72 P2 -36.2(11) . . . . ?
O51 W15 O72 P2 138.9(12) . . . . ?
O36 W15 O72 P2 48.8(11) . . . . ?
O60 W15 O72 W10 -24(5) . . . . ?
O31 W15 O72 W10 91.0(6) . . . . ?
O50 W15 O72 W10 -179.2(6) . . . . ?
O51 W15 O72 W10 -4.1(6) . . . . ?
O36 W15 O72 W10 -94.2(6) . . . . ?
N2 Ag2 N1 C32 91(3) . . . . ?
N2 Ag2 N1 C30 -84(4) . . . . ?
N1 Ag2 N2 C43 159(3) . . . . ?
N1 Ag2 N2 C31 -19(4) . . . . ?
N4 Ag4 N3 C53 -106(6) . . . . ?
O14 Ag4 N3 C53 24(2) 8_565 . . . ?
N4 Ag4 N3 C62 81(6) . . . . ?
O14 Ag4 N3 C62 -149.3(19) 8_565 . . . ?
N3 Ag4 N4 C64 107(5) . . . . ?
O14 Ag4 N4 C64 -22(2) 8_565 . . . ?
N3 Ag4 N4 C54 -73(6) . . . . ?
O14 Ag4 N4 C54 157.5(19) 8_565 . . . ?
N6 Ag3 N5 C10 49(7) . . . . ?
N6 Ag3 N5 C3 -139(5) . . . . ?
N5 Ag3 N6 C23 -12(7) . . . . ?
N5 Ag3 N6 C16 158(5) . . . . ?
N12 Ag1 N11 C11 -88(16) . . . . ?
O17 Ag1 N11 C11 115(2) . . . . ?
O41 Ag1 N11 C11 -96(2) 4_656 . . . ?
N12 Ag1 N11 C27 96(15) . . . . ?
O17 Ag1 N11 C27 -61(2) . . . . ?
O41 Ag1 N11 C27 88(2) 4_656 . . . ?
N11 Ag1 N12 C7 -105(15) . . . . ?
O17 Ag1 N12 C7 52(3) . . . . ?
O41 Ag1 N12 C7 -97(3) 4_656 . . . ?
N11 Ag1 N12 C29 64(16) . . . . ?
O17 Ag1 N12 C29 -139(3) . . . . ?
O41 Ag1 N12 C29 72(2) 4_656 . . . ?
C10 N5 C3 C4 2(6) . . . . ?
Ag3 N5 C3 C4 -170(3) . . . . ?
N5 C3 C4 C36 2(7) . . . . ?
C13 N8 C6 C14 1(6) . . . . ?
C29 N12 C7 C8 -2(6) . . . . ?
Ag1 N12 C7 C8 167(3) . . . . ?
C40 C1 C8 C7 -1(5) . . . . ?
C52 C1 C8 C7 -177(3) 8_565 . . . ?
N12 C7 C8 C1 2(6) . . . . ?
C50 N10 C9 C26 -6(5) . . . . ?
C3 N5 C10 C28 -3(6) . . . . ?
Ag3 N5 C10 C28 169(3) . . . . ?
C27 N11 C11 C41 1(5) . . . . ?
Ag1 N11 C11 C41 -175(3) . . . . ?
C19 N7 C12 C45 5(6) . . . . ?
C6 N8 C13 C42 -3(5) . . . . ?
N8 C6 C14 C34 2(6) . . . . ?
C23 N6 C16 C20 2(5) . . . . ?
Ag3 N6 C16 C20 -168(3) . . . . ?
C23 C5 C18 C36 177(3) . . . 7_656 ?
C23 C5 C18 C20 -2(5) . . . . ?
C22 C17 C19 N7 8(6) . . . . ?
C12 N7 C19 C17 -8(6) . . . . ?
N6 C16 C20 C18 0(6) . . . . ?
C5 C18 C20 C16 0(5) . . . . ?
C36 C18 C20 C16 -179(3) 7_656 . . . ?
C19 C17 C22 C45 -6(6) . . . . ?
C19 C17 C22 C34 169(4) . . . . ?
C16 N6 C23 C5 -4(5) . . . . ?
Ag3 N6 C23 C5 166(3) . . . . ?
C18 C5 C23 N6 4(6) . . . . ?
N10 C9 C26 C60 10(5) . . . . ?
C11 N11 C27 C25 1(4) . . . . ?
Ag1 N11 C27 C25 176(2) . . . . ?
C52 C25 C27 N11 -4(4) . . . . ?
N5 C10 C28 C36 -1(6) . . . . ?
C7 N12 C29 C40 1(5) . . . . ?
Ag1 N12 C29 C40 -168(2) . . . . ?
C32 N1 C30 C39 4(4) . . . . ?
Ag2 N1 C30 C39 179(2) . . . . ?
C43 N2 C31 C46 -2(5) . . . . ?
Ag2 N2 C31 C46 176(3) . . . . ?
C30 N1 C32 C38 -3(4) . . . . ?
Ag2 N1 C32 C38 -178(2) . . . . ?
C47 N9 C33 C35 -7(5) . . . . ?
C6 C14 C34 C42 -3(5) . . . . ?
C6 C14 C34 C22 178(3) . . . . ?
C45 C22 C34 C42 142(4) . . . . ?
C17 C22 C34 C42 -33(5) . . . . ?
C45 C22 C34 C14 -40(5) . . . . ?
C17 C22 C34 C14 145(3) . . . . ?
N9 C33 C35 C55 8(5) . . . . ?
C3 C4 C36 C28 -6(6) . . . . ?
C3 C4 C36 C18 176(4) . . . 7_655 ?
C10 C28 C36 C4 5(5) . . . . ?
C10 C28 C36 C18 -176(3) . . . 7_655 ?
N1 C32 C38 C49 1(4) . . . . ?
N1 C30 C39 C49 -2(5) . . . . ?
N12 C29 C40 C1 0(5) . . . . ?
C8 C1 C40 C29 0(4) . . . . ?
C52 C1 C40 C29 176(3) 8_565 . . . ?
N11 C11 C41 C52 1(6) . . . . ?
C14 C34 C42 C13 2(5) . . . . ?
C22 C34 C42 C13 -180(3) . . . . ?
N8 C13 C42 C34 1(5) . . . . ?
C31 N2 C43 C15 3(5) . . . . ?
Ag2 N2 C43 C15 -175(3) . . . . ?
C51 C15 C43 N2 -3(6) . . . . ?
N7 C12 C45 C22 -3(6) . . . . ?
C17 C22 C45 C12 3(5) . . . . ?
C34 C22 C45 C12 -171(4) . . . . ?
N2 C31 C46 C51 2(5) . . . . ?
C33 N9 C47 C37 4(5) . . . . ?
C55 C37 C47 N9 -2(4) . . . . ?
C30 C39 C49 C38 0(4) . . . . ?
C30 C39 C49 C49 -175(3) . . . 5_666 ?
C32 C38 C49 C39 1(4) . . . . ?
C32 C38 C49 C49 176(3) . . . 5_666 ?
C9 N10 C50 C65 -1(5) . . . . ?
C43 C15 C51 C46 2(5) . . . . ?
C43 C15 C51 C51 178(3) . . . 5_667 ?
C31 C46 C51 C15 -2(4) . . . . ?
C31 C46 C51 C51 -178(3) . . . 5_667 ?
C27 C25 C52 C41 5(4) . . . . ?
C27 C25 C52 C1 -175(3) . . . 8_566 ?
C11 C41 C52 C25 -3(5) . . . . ?
C11 C41 C52 C1 177(3) . . . 8_566 ?
C62 N3 C53 C59 2(4) . . . . ?
Ag4 N3 C53 C59 -172(2) . . . . ?
C64 N4 C54 C61 0(4) . . . . ?
Ag4 N4 C54 C61 180(2) . . . . ?
C47 C37 C55 C35 3(5) . . . . ?
C47 C37 C55 C60 177(3) . . . . ?
C33 C35 C55 C37 -6(5) . . . . ?
C33 C35 C55 C60 -180(3) . . . . ?
C66 C2 C59 C53 -1(4) . . . . ?
C67 C2 C59 C53 178(2) 7_655 . . . ?
N3 C53 C59 C2 -1(4) . . . . ?
C9 C26 C60 C65 -8(4) . . . . ?
C9 C26 C60 C55 178(3) . . . . ?
C37 C55 C60 C65 163(3) . . . . ?
C35 C55 C60 C65 -24(4) . . . . ?
C37 C55 C60 C26 -23(4) . . . . ?
C35 C55 C60 C26 151(3) . . . . ?
N4 C54 C61 C67 -1(4) . . . . ?
C53 N3 C62 C66 1(4) . . . . ?
Ag4 N3 C62 C66 175(2) . . . . ?
C54 N4 C64 C63 1(4) . . . . ?
Ag4 N4 C64 C63 -178.8(18) . . . . ?
C67 C63 C64 N4 -2(4) . . . . ?
N10 C50 C65 C60 3(5) . . . . ?
C26 C60 C65 C50 2(4) . . . . ?
C55 C60 C65 C50 176(3) . . . . ?
C59 C2 C66 C62 4(4) . . . . ?
C67 C2 C66 C62 -176(2) 7_655 . . . ?
N3 C62 C66 C2 -3(4) . . . . ?
C54 C61 C67 C63 0(4) . . . . ?
C54 C61 C67 C2 179(2) . . . 7_656 ?
C64 C63 C67 C61 1(3) . . . . ?
C64 C63 C67 C2 -178(2) . . . 7_656 ?
